data_1569132
loop_
_publ_author_name
'Jin, Qiu-Yan'
'Liang, Yuan-Yuan'
'Zhang, Zhi-Hui'
'Meng, Liao'
'Geng, Jun-Shan'
'Hu, Kong-Qiu'
'Yu, Ji-Pan'
'Chai, Zhi-Fang'
'Mei, Lei'
'Shi, Wei-Qun'

_publ_section_title
;
 Colossal negative thermal expansion in a cucurbit[8]uril-enabled
 uranyl-organic polythreading framework <i>via</i> thermally induced
 relaxation.
;
_journal_issue 23
_journal_name_full 'Chemical science'
_journal_page_first 6330
_journal_page_last 6340
_journal_paper_doi 10.1039/d3sc01343j
_journal_volume 14
_journal_year 2023
_chemical_formula_moiety 'C156 H140 N44 O50 U6, C48 H48 N32 O16'
_chemical_formula_sum 'C204 H188 N76 O66 U6'
_chemical_formula_weight 6188.47
_space_group_crystal_system monoclinic
_space_group_IT_number 15
_space_group_name_Hall '-C 2yc'
_space_group_name_H-M_alt 'C 1 2/c 1'
_atom_sites_solution_hydrogens mixed
_audit_creation_date 2022-11-10
_audit_creation_method
;
Olex2 1.5
(compiled 2022.04.07 svn.rca3783a0 for OlexSys, GUI svn.r6498)
;
_audit_update_record
;
2022-11-10 deposited with the CCDC.	2023-05-09 downloaded from the CCDC.
;
_cell_angle_alpha 90
_cell_angle_beta 126.549(8)
_cell_angle_gamma 90
_cell_formula_units_Z 4
_cell_length_a 50.392(8)
_cell_length_b 17.139(3)
_cell_length_c 36.582(8)
_cell_measurement_reflns_used 9764
_cell_measurement_temperature 240.00
_cell_measurement_theta_max 27.495
_cell_measurement_theta_min 2.689
_cell_volume 25382(9)
_computing_cell_refinement 'SAINT V8.40B (?, 2016)'
_computing_data_reduction 'SAINT V8.40B (?, 2016)'
_computing_molecular_graphics 'Olex2 1.5 (Dolomanov et al., 2009)'
_computing_publication_material 'Olex2 1.5 (Dolomanov et al., 2009)'
_computing_structure_refinement 'SHELXL 2016/6 (Sheldrick, 2015)'
_computing_structure_solution 'SHELXT 2018/2 (Sheldrick, 2018)'
_diffrn_ambient_temperature 240.00
_diffrn_measured_fraction_theta_full 0.999
_diffrn_measured_fraction_theta_max 0.995
_diffrn_measurement_device_type 'Bruker APEX-III PHOTON'
_diffrn_measurement_method '\f and \w scans'
_diffrn_radiation_type MoK\a
_diffrn_radiation_wavelength 0.71076
_diffrn_reflns_av_R_equivalents 0.0333
_diffrn_reflns_av_unetI/netI 0.0268
_diffrn_reflns_Laue_measured_fraction_full 0.999
_diffrn_reflns_Laue_measured_fraction_max 0.995
_diffrn_reflns_limit_h_max 65
_diffrn_reflns_limit_h_min -65
_diffrn_reflns_limit_k_max 21
_diffrn_reflns_limit_k_min -22
_diffrn_reflns_limit_l_max 47
_diffrn_reflns_limit_l_min -47
_diffrn_reflns_number 157023
_diffrn_reflns_point_group_measured_fraction_full 0.999
_diffrn_reflns_point_group_measured_fraction_max 0.995
_diffrn_reflns_theta_full 25.243
_diffrn_reflns_theta_max 27.589
_diffrn_reflns_theta_min 2.690
_exptl_absorpt_coefficient_mu 3.907
_exptl_absorpt_correction_T_max 0.7456
_exptl_absorpt_correction_T_min 0.6146
_exptl_absorpt_correction_type multi-scan
_exptl_absorpt_process_details
;
SADABS-2016/2 (Bruker,2016/2) was used for absorption correction.
wR2(int) was 0.0632 before and 0.0500 after correction.
The Ratio of minimum to maximum transmission is 0.8243.
The \l/2 correction factor is Not present.
;
_exptl_crystal_colour yellow
_exptl_crystal_colour_primary yellow
_exptl_crystal_density_diffrn 1.619
_exptl_crystal_description block
_exptl_crystal_F_000 12096
_refine_diff_density_max 3.497
_refine_diff_density_min -4.038
_refine_diff_density_rms 0.119
_refine_ls_extinction_method none
_refine_ls_goodness_of_fit_ref 1.028
_refine_ls_hydrogen_treatment constr
_refine_ls_matrix_type full
_refine_ls_number_parameters 1585
_refine_ls_number_reflns 29262
_refine_ls_number_restraints 0
_refine_ls_restrained_S_all 1.028
_refine_ls_R_factor_all 0.0528
_refine_ls_R_factor_gt 0.0380
_refine_ls_shift/su_max 0.005
_refine_ls_shift/su_mean 0.000
_refine_ls_structure_factor_coef Fsqd
_refine_ls_weighting_details 'w=1/[\s^2^(Fo^2^)+(0.0530P)^2^+187.6814P] where P=(Fo^2^+2Fc^2^)/3'
_refine_ls_weighting_scheme calc
_refine_ls_wR_factor_gt 0.0995
_refine_ls_wR_factor_ref 0.1120
_reflns_Friedel_coverage 0.000
_reflns_number_gt 23750
_reflns_number_total 29262
_reflns_threshold_expression 'I > 2\s(I)'
_cod_data_source_file d3sc01343j2.cif
_cod_data_source_block U3bcbpy3CB8_240K_A
_cod_depositor_comments 'Adding full bibliography for 1569127--1569159.cif.'
_cod_original_cell_volume 25382(8)
_cod_database_code 1569132
_shelx_shelxl_version_number 2016/6
_shelx_space_group_comment
;
The symmetry employed for this shelxl refinement is uniquely defined
by the following loop, which should always be used as a source of
symmetry information in preference to the above space-group names.
They are only intended as comments.
;
_olex2_refinement_description
;
1. Fixed Uiso
 At 1.2 times of:
  All C(H) groups, All C(H,H) groups
 At 1.5 times of:
  All O(H,H) groups
2.a Riding coordinates:
 O16(H16A,H16B), O17(H17A,H17B)
2.b Ternary CH refined with riding coordinates:
 C101(H101), C97(H97), C98(H98), C102(H102), C99(H99), C96(H96), C95(H95),
 C76(H76), C77(H77), C74(H74), C73(H73), C78(H78), C75(H75), C72(H72),
 C100(H100), C71(H71)
2.c Secondary CH2 refined with riding coordinates:
 C84(H84A,H84B), C89(H89A,H89B), C8(H8A,H8B), C82(H82A,H82B), C87(H87A,H87B),
 C26(H26A,H26B), C86(H86A,H86B), C91(H91A,H91B), C56(H56A,H56B), C44(H44A,H44B),
  C64(H64A,H64B), C61(H61A,H61B), C62(H62A,H62B), C58(H58A,H58B), C68(H68A,
 H68B), C70(H70A,H70B), C80(H80A,H80B), C93(H93A,H93B), C66(H66A,H66B)
2.d Aromatic/amide H refined with riding coordinates:
 C22(H22), C21(H21), C28(H28), C30(H30), C52(H52), C3(H3), C6(H6), C51(H51),
 C27(H27), C4(H4), C7(H7), C53(H53), C31(H31), C43(H43), C12(H12), C42(H42),
 C54(H54), C46(H46), C39(H39), C36(H36), C45(H45), C10(H10), C35(H35), C13(H13),
  C33(H33), C9(H9), C40(H40), C15(H15), C18(H18), C17(H17), C49(H49), C48(H48),
 C34(H34), C16(H16), C24(H24), C25(H25)
;
_olex2_submission_special_instructions 'No special instructions were received'

loop_
_space_group_symop_operation_xyz
'x, y, z'
'-x, y, -z+1/2'
'x+1/2, y+1/2, z'
'-x+1/2, y+1/2, -z+1/2'
'-x, -y, -z'
'x, -y, z-1/2'
'-x+1/2, -y+1/2, -z'
'x+1/2, -y+1/2, z-1/2'

loop_
_atom_site_label
_atom_site_type_symbol
_atom_site_fract_x
_atom_site_fract_y
_atom_site_fract_z
_atom_site_U_iso_or_equiv
_atom_site_adp_type
_atom_site_occupancy
_atom_site_site_symmetry_order
_atom_site_calc_flag
_atom_site_refinement_flags_posn
_atom_site_refinement_flags_adp
_atom_site_refinement_flags_occupancy
_atom_site_disorder_assembly
_atom_site_disorder_group
U1 U 0.66984(2) -0.35610(2) 0.65931(2) 0.02756(5) Uani 1 1 d . . . . .
U3 U 0.65733(2) -0.56172(2) 0.71140(2) 0.02905(5) Uani 1 1 d . . . . .
U2 U 0.59205(2) -0.41390(2) 0.64248(2) 0.05279(7) Uani 1 1 d . . . . .
O21 O 0.53028(11) -0.3044(4) 0.4826(2) 0.0939(19) Uani 1 1 d . . . . .
O1 O 0.66671(9) -0.4099(2) 0.61568(12) 0.0419(8) Uani 1 1 d . . . . .
O10 O 0.65907(8) -0.24009(19) 0.61576(11) 0.0375(7) Uani 1 1 d . . . . .
O14 O 0.68800(8) -0.6793(2) 0.76125(12) 0.0374(7) Uani 1 1 d . . . . .
O13 O 0.70705(8) -0.5574(2) 0.71914(13) 0.0408(8) Uani 1 1 d . . . . .
O15 O 0.64097(9) -0.6494(2) 0.74864(13) 0.0445(9) Uani 1 1 d . . . . .
O8 O 0.61312(8) -0.3298(2) 0.61680(13) 0.0434(9) Uani 1 1 d . . . . .
O12 O 0.71765(8) -0.43236(19) 0.71763(12) 0.0366(7) Uani 1 1 d . . . . .
O7 O 0.64424(8) -0.4523(2) 0.67064(13) 0.0413(8) Uani 1 1 d . . . . .
O3 O 0.64018(10) -0.6242(2) 0.66340(13) 0.0475(9) Uani 1 1 d . . . . .
O2 O 0.67530(9) -0.2993(2) 0.70417(12) 0.0410(8) Uani 1 1 d . . . . .
O32 O 0.73302(9) 0.4727(2) 0.37944(13) 0.0460(9) Uani 1 1 d . . . . .
O16 O 0.72212(9) -0.2985(3) 0.68075(13) 0.0530(10) Uani 1 1 d . . . . .
H16A H 0.718970 -0.276415 0.657630 0.080 Uiso 1 1 d R U . . .
H16B H 0.735880 -0.334695 0.687510 0.080 Uiso 1 1 d R U . . .
O4 O 0.67659(10) -0.5051(2) 0.76167(14) 0.0487(9) Uani 1 1 d . . . . .
N37 N 0.80026(10) 0.0299(2) 0.41499(14) 0.0375(9) Uani 1 1 d . . . . .
O28 O 0.70996(10) 0.0643(2) 0.34109(14) 0.0468(9) Uani 1 1 d . . . . .
O29 O 0.77450(10) -0.0477(2) 0.43666(13) 0.0460(9) Uani 1 1 d . . . . .
N27 N 0.70814(10) 0.3737(2) 0.32618(13) 0.0340(8) Uani 1 1 d . . . . .
N25 N 0.79357(10) 0.2131(2) 0.37192(14) 0.0361(9) Uani 1 1 d . . . . .
O27 O 0.63803(11) 0.1991(2) 0.31688(15) 0.0549(10) Uani 1 1 d . . . . .
N34 N 0.67032(10) 0.2650(2) 0.30181(14) 0.0346(9) Uani 1 1 d . . . . .
O9 O 0.60430(10) -0.5266(3) 0.68527(18) 0.0672(14) Uani 1 1 d . . . . .
O31 O 0.80087(9) 0.3425(2) 0.39340(13) 0.0423(8) Uani 1 1 d . . . . .
N24 N 0.83759(11) 0.1404(2) 0.43769(14) 0.0381(9) Uani 1 1 d . . . . .
N3 N 0.88613(9) -0.5843(2) 0.86362(14) 0.0376(9) Uani 1 1 d . . . . .
O11 O 0.61438(11) -0.2705(3) 0.54721(15) 0.0672(13) Uani 1 1 d . . . . .
O18 O 0.54896(9) -0.3106(3) 0.59736(18) 0.0681(14) Uani 1 1 d . . . . .
O30 O 0.86516(11) 0.2324(2) 0.49506(14) 0.0534(10) Uani 1 1 d . . . . .
N33 N 0.63892(11) 0.3334(3) 0.31350(16) 0.0426(10) Uani 1 1 d . . . . .
N2 N 0.7734(2) 0.2073(4) 0.4481(3) 0.0769(19) Uani 1 1 d . . . . .
O33 O 0.70127(10) 0.5613(2) 0.44363(14) 0.0548(10) Uani 1 1 d . . . . .
O5 O 0.57347(11) -0.4703(3) 0.59208(18) 0.0766(15) Uani 1 1 d . . . . .
N28 N 0.67780(11) 0.4413(2) 0.34095(14) 0.0371(9) Uani 1 1 d . . . . .
N20 N 0.49273(15) -0.0275(5) 0.6687(2) 0.083(2) Uani 1 1 d . . . . .
N23 N 0.86542(11) 0.1009(3) 0.50926(15) 0.0421(10) Uani 1 1 d . . . . .
N8 N 0.51078(12) -0.2829(3) 0.6107(2) 0.0711(18) Uani 1 1 d . . . . .
N26 N 0.75060(10) 0.2930(2) 0.33446(14) 0.0351(9) Uani 1 1 d . . . . .
N7 N 0.49412(13) -0.3420(3) 0.5467(3) 0.076(2) Uani 1 1 d . . . . .
N17 N 0.44228(12) -0.2737(3) 0.5128(3) 0.077(2) Uani 1 1 d . . . . .
N18 N 0.45487(13) -0.2397(4) 0.5801(3) 0.081(2) Uani 1 1 d . . . . .
O26 O 0.60888(11) 0.2837(2) 0.38509(15) 0.0567(11) Uani 1 1 d . . . . .
N35 N 0.71395(10) 0.1824(2) 0.31445(14) 0.0361(9) Uani 1 1 d . . . . .
N14 N 0.48188(13) -0.3378(4) 0.4722(3) 0.079(2) Uani 1 1 d . . . . .
N13 N 0.47918(14) -0.2893(4) 0.4137(3) 0.0792(19) Uani 1 1 d . . . . .
C37 C 0.66574(12) -0.6941(3) 0.76638(15) 0.0338(10) Uani 1 1 d . . . . .
N38 N 0.82978(11) -0.0129(3) 0.48578(14) 0.0403(9) Uani 1 1 d . . . . .
N15 N 0.42202(14) -0.2505(4) 0.3744(3) 0.078(2) Uani 1 1 d . . . . .
N1 N 0.66316(11) 0.0930(3) 0.49707(15) 0.0397(9) Uani 1 1 d . . . . .
N16 N 0.42786(13) -0.2803(3) 0.4375(2) 0.0756(19) Uani 1 1 d . . . . .
N6 N 0.72554(13) -0.7650(3) 1.11474(17) 0.0539(12) Uani 1 1 d . . . . .
N30 N 0.65568(10) 0.5189(2) 0.43840(14) 0.0372(9) Uani 1 1 d . . . . .
N29 N 0.65769(11) 0.4990(3) 0.38004(15) 0.0416(10) Uani 1 1 d . . . . .
O20 O 0.60924(10) 0.0622(3) 0.69692(17) 0.0667(13) Uani 1 1 d . . . . .
O19 O 0.58007(11) -0.1398(3) 0.68440(18) 0.0692(13) Uani 1 1 d . . . . .
C101 C 0.83316(13) 0.0574(3) 0.43353(16) 0.0365(10) Uani 1 1 d . . . . .
H101 H 0.841444 0.034341 0.417263 0.044 Uiso 1 1 calc R U . . .
N32 N 0.62146(11) 0.3873(3) 0.35706(15) 0.0425(10) Uani 1 1 d . . . . .
C23 C 0.82743(11) -0.5667(3) 0.79405(16) 0.0356(10) Uani 1 1 d . . . . .
C20 C 0.76229(10) -0.5220(3) 0.75331(14) 0.0282(9) Uani 1 1 d . . . . .
C97 C 0.65359(12) 0.3927(3) 0.30248(17) 0.0352(10) Uani 1 1 d . . . . .
H97 H 0.636665 0.424284 0.275812 0.042 Uiso 1 1 calc R U . . .
C29 C 0.93594(12) -0.5638(3) 0.95483(18) 0.0400(11) Uani 1 1 d . . . . .
N5 N 0.68220(15) -0.9351(3) 0.91162(18) 0.0520(13) Uani 1 1 d . . . . .
O25 O 0.39146(10) -0.1823(3) 0.3914(2) 0.0868(18) Uani 1 1 d . . . . .
O6 O 0.60684(10) -0.3545(3) 0.69185(16) 0.0599(11) Uani 1 1 d . . . . .
O17 O 0.54280(12) -0.4454(3) 0.6405(2) 0.091(2) Uani 1 1 d . . . . .
H17A H 0.532558 -0.403350 0.637200 0.136 Uiso 1 1 d R U . . .
H17B H 0.549288 -0.462460 0.666460 0.136 Uiso 1 1 d R U . . .
N31 N 0.61849(11) 0.4081(3) 0.41433(15) 0.0439(10) Uani 1 1 d . . . . .
N36 N 0.75673(10) 0.1014(2) 0.34826(14) 0.0364(9) Uani 1 1 d . . . . .
N12 N 0.57577(13) 0.1701(4) 0.6780(2) 0.0739(18) Uani 1 1 d . . . . .
N11 N 0.56811(14) 0.0666(4) 0.7060(2) 0.0703(17) Uani 1 1 d . . . . .
C98 C 0.67483(11) 0.3449(3) 0.29302(16) 0.0328(10) Uani 1 1 d . . . . .
H98 H 0.667567 0.351838 0.261426 0.039 Uiso 1 1 calc R U . . .
C38 C 0.66780(12) -0.7643(3) 0.79183(16) 0.0343(10) Uani 1 1 d . . . . .
C22 C 0.81525(12) -0.4979(3) 0.76892(18) 0.0391(11) Uani 1 1 d . . . . .
H22 H 0.828939 -0.466876 0.765349 0.047 Uiso 1 1 calc R U . . .
C90 C 0.70893(13) 0.4333(3) 0.35159(16) 0.0361(10) Uani 1 1 d . . . . .
C102 C 0.85362(13) 0.0289(3) 0.48371(17) 0.0392(11) Uani 1 1 d . . . . .
H102 H 0.872115 -0.005193 0.491282 0.047 Uiso 1 1 calc R U . . .
C21 C 0.78293(11) -0.4752(3) 0.74915(17) 0.0350(10) Uani 1 1 d . . . . .
H21 H 0.774948 -0.428093 0.732886 0.042 Uiso 1 1 calc R U . . .
C1 C 0.63710(12) -0.2251(3) 0.57374(18) 0.0402(11) Uani 1 1 d . . . . .
C28 C 0.91498(13) -0.5029(3) 0.92795(18) 0.0429(12) Uani 1 1 d . . . . .
H28 H 0.917763 -0.453650 0.941088 0.052 Uiso 1 1 calc R U . . .
C79 C 0.79889(13) -0.0137(3) 0.44481(17) 0.0371(10) Uani 1 1 d . . . . .
C30 C 0.92969(13) -0.6357(3) 0.93409(19) 0.0454(13) Uani 1 1 d . . . . .
H30 H 0.942600 -0.678930 0.951498 0.054 Uiso 1 1 calc R U . . .
O23 O 0.43782(12) -0.0416(4) 0.60759(18) 0.0818(16) Uani 1 1 d . . . . .
N4 N 1.02203(14) -0.5191(5) 1.09101(19) 0.0738(18) Uani 1 1 d . . . . .
C84 C 0.61150(14) 0.3503(4) 0.3149(2) 0.0479(13) Uani 1 1 d . . . . .
H84A H 0.599903 0.301569 0.311017 0.057 Uiso 1 1 calc R U . . .
H84B H 0.595971 0.384634 0.289361 0.057 Uiso 1 1 calc R U . . .
C52 C 0.70107(16) -0.7360(4) 1.0737(2) 0.0521(14) Uani 1 1 d . . . . .
H52 H 0.689532 -0.691795 1.072493 0.062 Uiso 1 1 calc R U . . .
O24 O 0.42052(10) -0.1605(3) 0.5183(2) 0.0749(15) Uani 1 1 d . . . . .
C2 C 0.63885(12) -0.1468(3) 0.55686(16) 0.0331(10) Uani 1 1 d . . . . .
C3 C 0.61446(13) -0.1241(3) 0.51205(17) 0.0416(11) Uani 1 1 d . . . . .
H3 H 0.597125 -0.158503 0.492083 0.050 Uiso 1 1 calc R U . . .
C94 C 0.85646(12) 0.1656(3) 0.48169(18) 0.0399(11) Uani 1 1 d . . . . .
C99 C 0.73732(12) 0.2203(3) 0.30933(16) 0.0342(10) Uani 1 1 d . . . . .
H99 H 0.728257 0.226657 0.276935 0.041 Uiso 1 1 calc R U . . .
C81 C 0.72554(13) 0.1113(3) 0.33563(17) 0.0368(10) Uani 1 1 d . . . . .
C89 C 0.66812(14) 0.5114(3) 0.35167(19) 0.0424(12) Uani 1 1 d . . . . .
H89A H 0.686798 0.547795 0.366997 0.051 Uiso 1 1 calc R U . . .
H89B H 0.650032 0.535953 0.323244 0.051 Uiso 1 1 calc R U . . .
C6 C 0.66460(13) -0.0214(3) 0.57093(18) 0.0406(11) Uani 1 1 d . . . . .
H6 H 0.681389 0.013851 0.591207 0.049 Uiso 1 1 calc R U . . .
C8 C 0.64031(14) 0.0822(3) 0.5098(2) 0.0443(12) Uani 1 1 d . . . . .
H8A H 0.617736 0.093761 0.483248 0.053 Uiso 1 1 calc R U . . .
H8B H 0.646089 0.119683 0.533701 0.053 Uiso 1 1 calc R U . . .
C83 C 0.64783(13) 0.2597(3) 0.31116(18) 0.0415(11) Uani 1 1 d . . . . .
C51 C 0.69233(16) -0.7684(3) 1.0336(2) 0.0511(14) Uani 1 1 d . . . . .
H51 H 0.675210 -0.746635 1.005536 0.061 Uiso 1 1 calc R U . . .
C27 C 0.89040(13) -0.5137(3) 0.88269(18) 0.0453(13) Uani 1 1 d . . . . .
H27 H 0.876483 -0.472018 0.864875 0.054 Uiso 1 1 calc R U . . .
C11 C 0.70544(14) 0.1285(3) 0.47432(19) 0.0428(12) Uani 1 1 d . . . . .
C4 C 0.61574(13) -0.0514(3) 0.49701(18) 0.0413(11) Uani 1 1 d . . . . .
H4 H 0.599412 -0.036775 0.466681 0.050 Uiso 1 1 calc R U . . .
C7 C 0.66387(12) -0.0950(3) 0.58629(17) 0.0387(11) Uani 1 1 d . . . . .
H7 H 0.680322 -0.109565 0.616584 0.046 Uiso 1 1 calc R U . . .
C53 C 0.74125(15) -0.8275(4) 1.1155(2) 0.0562(15) Uani 1 1 d . . . . .
H53 H 0.757947 -0.848895 1.143914 0.067 Uiso 1 1 calc R U . . .
C31 C 0.90510(13) -0.6451(3) 0.88874(19) 0.0448(12) Uani 1 1 d . . . . .
H31 H 0.901452 -0.694295 0.875118 0.054 Uiso 1 1 calc R U . . .
C43 C 0.69468(14) -0.8141(3) 0.8125(2) 0.0444(12) Uani 1 1 d . . . . .
H43 H 0.711925 -0.804429 0.810015 0.053 Uiso 1 1 calc R U . . .
C12 C 0.71674(13) 0.0952(3) 0.51588(18) 0.0446(12) Uani 1 1 d . . . . .
H12 H 0.739325 0.083799 0.537098 0.054 Uiso 1 1 calc R U . . .
C88 C 0.67433(13) 0.5298(3) 0.42258(18) 0.0399(11) Uani 1 1 d . . . . .
C92 C 0.78343(12) 0.2878(3) 0.36942(16) 0.0341(10) Uani 1 1 d . . . . .
C47 C 0.69990(15) -0.8709(3) 0.9922(2) 0.0473(13) Uani 1 1 d . . . . .
C19 C 0.72689(11) -0.5013(2) 0.72808(13) 0.0303(9) Uani 1 1 d . . . . .
C96 C 0.62538(12) 0.4709(3) 0.36332(17) 0.0380(11) Uani 1 1 d . . . . .
H96 H 0.607747 0.499259 0.335624 0.046 Uiso 1 1 calc R U . . .
C42 C 0.69616(17) -0.8779(3) 0.8367(2) 0.0526(15) Uani 1 1 d . . . . .
H42 H 0.714880 -0.910368 0.851819 0.063 Uiso 1 1 calc R U . . .
C54 C 0.73470(15) -0.8629(4) 1.0773(2) 0.0524(14) Uani 1 1 d . . . . .
H54 H 0.747214 -0.905828 1.079575 0.063 Uiso 1 1 calc R U . . .
C50 C 0.70906(15) -0.8335(3) 1.03521(19) 0.0471(13) Uani 1 1 d . . . . .
C82 C 0.67897(12) 0.1993(3) 0.28625(17) 0.0370(10) Uani 1 1 d . . . . .
H82A H 0.671591 0.209545 0.255148 0.044 Uiso 1 1 calc R U . . .
H82B H 0.667108 0.153099 0.285343 0.044 Uiso 1 1 calc R U . . .
C87 C 0.66201(15) 0.5615(3) 0.47694(18) 0.0427(12) Uani 1 1 d . . . . .
H87A H 0.680231 0.598062 0.487599 0.051 Uiso 1 1 calc R U . . .
H87B H 0.642378 0.592292 0.466979 0.051 Uiso 1 1 calc R U . . .
C46 C 0.66727(15) -0.8821(4) 0.9562(2) 0.0502(13) Uani 1 1 d . . . . .
H46 H 0.650533 -0.867671 0.958966 0.060 Uiso 1 1 calc R U . . .
C26 C 0.86196(12) -0.5945(4) 0.81339(18) 0.0462(13) Uani 1 1 d . . . . .
H26A H 0.860986 -0.649968 0.806091 0.055 Uiso 1 1 calc R U . . .
H26B H 0.869954 -0.565981 0.798490 0.055 Uiso 1 1 calc R U . . .
O22 O 0.46474(12) 0.1570(4) 0.6023(2) 0.0911(18) Uani 1 1 d . . . . .
C39 C 0.64140(14) -0.7818(4) 0.7938(2) 0.0524(15) Uani 1 1 d . . . . .
H39 H 0.622783 -0.749062 0.779216 0.063 Uiso 1 1 calc R U . . .
C41 C 0.66997(17) -0.8944(3) 0.8387(2) 0.0493(14) Uani 1 1 d . . . . .
C36 C 0.99271(14) -0.5971(4) 1.0236(2) 0.0571(16) Uani 1 1 d . . . . .
H36 H 0.992920 -0.641198 1.008463 0.069 Uiso 1 1 calc R U . . .
C45 C 0.65908(17) -0.9142(4) 0.9164(2) 0.0548(15) Uani 1 1 d . . . . .
H45 H 0.636714 -0.921617 0.892085 0.066 Uiso 1 1 calc R U . . .
C86 C 0.60782(13) 0.3952(4) 0.44287(18) 0.0465(13) Uani 1 1 d . . . . .
H86A H 0.591225 0.434546 0.435680 0.056 Uiso 1 1 calc R U . . .
H86B H 0.597329 0.343841 0.435952 0.056 Uiso 1 1 calc R U . . .
C10 C 0.67174(18) 0.1400(5) 0.4439(2) 0.070(2) Uani 1 1 d . . . . .
H10 H 0.662751 0.159683 0.414729 0.084 Uiso 1 1 calc R U . . .
C14 C 0.72878(16) 0.1532(3) 0.4645(2) 0.0474(13) Uani 1 1 d . . . . .
C95 C 0.62364(13) 0.4854(3) 0.40349(17) 0.0395(11) Uani 1 1 d . . . . .
H95 H 0.605377 0.521290 0.394970 0.047 Uiso 1 1 calc R U . . .
C35 C 1.02021(16) -0.5784(5) 1.0672(2) 0.070(2) Uani 1 1 d . . . . .
H35 H 1.038835 -0.610867 1.080585 0.084 Uiso 1 1 calc R U . . .
C85 C 0.61560(13) 0.3524(3) 0.38545(19) 0.0424(12) Uani 1 1 d . . . . .
C13 C 0.69551(13) 0.0788(3) 0.52615(19) 0.0443(12) Uani 1 1 d . . . . .
H13 H 0.703854 0.056789 0.554641 0.053 Uiso 1 1 calc R U . . .
C33 C 0.96630(15) -0.4873(4) 1.0272(2) 0.0590(16) Uani 1 1 d . . . . .
H33 H 0.948176 -0.453474 1.015112 0.071 Uiso 1 1 calc R U . . .
C91 C 0.73313(12) 0.3667(3) 0.31869(18) 0.0356(10) Uani 1 1 d . . . . .
H91A H 0.749056 0.409361 0.334506 0.043 Uiso 1 1 calc R U . . .
H91B H 0.722682 0.372102 0.286088 0.043 Uiso 1 1 calc R U . . .
C55 C 0.52018(14) -0.3119(4) 0.5855(3) 0.068(2) Uani 1 1 d . . . . .
C9 C 0.65116(17) 0.1227(5) 0.4560(2) 0.070(2) Uani 1 1 d . . . . .
H9 H 0.628357 0.131883 0.435037 0.084 Uiso 1 1 calc R U . . .
C76 C 0.46425(15) -0.3348(4) 0.5436(3) 0.080(3) Uani 1 1 d . . . . .
H76 H 0.452614 -0.385359 0.536168 0.096 Uiso 1 1 calc R U . . .
C32 C 0.96498(12) -0.5496(3) 1.00264(18) 0.0437(12) Uani 1 1 d . . . . .
C40 C 0.64271(17) -0.8468(4) 0.8170(2) 0.0579(16) Uani 1 1 d . . . . .
H40 H 0.624940 -0.858449 0.818074 0.069 Uiso 1 1 calc R U . . .
C59 C 0.58660(15) 0.0949(5) 0.6936(2) 0.0643(18) Uani 1 1 d . . . . .
C63 C 0.41191(15) -0.2334(4) 0.3997(3) 0.081(3) Uani 1 1 d . . . . .
C56 C 0.53377(16) -0.2614(5) 0.6578(3) 0.081(3) Uani 1 1 d . . . . .
H56A H 0.530574 -0.296104 0.676190 0.097 Uiso 1 1 calc R U . . .
H56B H 0.556305 -0.269338 0.667230 0.097 Uiso 1 1 calc R U . . .
C44 C 0.6720(2) -0.9640(4) 0.8664(2) 0.068(2) Uani 1 1 d . . . . .
H44A H 0.650516 -0.989941 0.850265 0.082 Uiso 1 1 calc R U . . .
H44B H 0.688240 -1.001806 0.870546 0.082 Uiso 1 1 calc R U . . .
C65 C 0.43753(15) -0.2185(4) 0.5350(3) 0.076(2) Uani 1 1 d . . . . .
C64 C 0.41697(15) -0.2882(5) 0.4656(3) 0.081(3) Uani 1 1 d . . . . .
H64A H 0.398714 -0.251717 0.454904 0.097 Uiso 1 1 calc R U . . .
H64B H 0.408456 -0.341125 0.462237 0.097 Uiso 1 1 calc R U . . .
C15 C 0.71960(19) 0.2070(4) 0.4305(2) 0.0652(18) Uani 1 1 d . . . . .
H15 H 0.697908 0.226460 0.411880 0.078 Uiso 1 1 calc R U . . .
C18 C 0.7604(2) 0.1247(4) 0.4885(3) 0.072(2) Uani 1 1 d . . . . .
H18 H 0.767702 0.085992 0.510743 0.086 Uiso 1 1 calc R U . . .
C77 C 0.44701(16) -0.3393(4) 0.4354(3) 0.079(3) Uani 1 1 d . . . . .
H77 H 0.437459 -0.391851 0.431318 0.095 Uiso 1 1 calc R U . . .
C57 C 0.55611(16) -0.1295(5) 0.6840(2) 0.0662(19) Uani 1 1 d . . . . .
C17 C 0.7815(2) 0.1543(5) 0.4791(4) 0.085(3) Uani 1 1 d . . . . .
H17 H 0.803238 0.134915 0.496213 0.102 Uiso 1 1 calc R U . . .
C60 C 0.50019(17) -0.3099(4) 0.4582(3) 0.079(2) Uani 1 1 d . . . . .
C74 C 0.50821(17) -0.1570(6) 0.6782(3) 0.082(3) Uani 1 1 d . . . . .
H74 H 0.508989 -0.193654 0.699741 0.098 Uiso 1 1 calc R U . . .
C61 C 0.49601(17) -0.3805(5) 0.5140(3) 0.087(3) Uani 1 1 d . . . . .
H61A H 0.484696 -0.430827 0.506790 0.104 Uiso 1 1 calc R U . . .
H61B H 0.519285 -0.391075 0.527683 0.104 Uiso 1 1 calc R U . . .
C73 C 0.52084(18) -0.0765(6) 0.6994(3) 0.078(2) Uani 1 1 d . . . . .
H73 H 0.526786 -0.074744 0.730543 0.094 Uiso 1 1 calc R U . . .
C62 C 0.40532(17) -0.2246(5) 0.3280(3) 0.085(3) Uani 1 1 d . . . . .
H62A H 0.400107 -0.270187 0.308641 0.102 Uiso 1 1 calc R U . . .
H62B H 0.384389 -0.199947 0.317785 0.102 Uiso 1 1 calc R U . . .
C49 C 0.7143(2) -0.9266(4) 0.9462(3) 0.065(2) Uani 1 1 d . . . . .
H49 H 0.730454 -0.942455 0.942508 0.078 Uiso 1 1 calc R U . . .
C58 C 0.57440(17) -0.0082(6) 0.7273(2) 0.077(2) Uani 1 1 d . . . . .
H58A H 0.595599 -0.027671 0.735552 0.092 Uiso 1 1 calc R U . . .
H58B H 0.576550 -0.001437 0.755596 0.092 Uiso 1 1 calc R U . . .
C78 C 0.44562(16) -0.3145(4) 0.3940(3) 0.083(3) Uani 1 1 d . . . . .
H78 H 0.438598 -0.357809 0.372139 0.100 Uiso 1 1 calc R U . . .
C48 C 0.72399(18) -0.8949(4) 0.9870(2) 0.0655(19) Uani 1 1 d . . . . .
H48 H 0.746538 -0.889533 1.011122 0.079 Uiso 1 1 calc R U . . .
C34 C 0.99525(19) -0.4757(5) 1.0706(2) 0.075(2) Uani 1 1 d . . . . .
H34 H 0.995768 -0.432773 1.086994 0.090 Uiso 1 1 calc R U . . .
C69 C 0.49460(19) 0.1547(5) 0.6332(3) 0.079(2) Uani 1 1 d . . . . .
C16 C 0.7430(2) 0.2315(5) 0.4244(3) 0.075(2) Uani 1 1 d . . . . .
H16 H 0.736279 0.268360 0.401344 0.090 Uiso 1 1 calc R U . . .
C75 C 0.47618(16) -0.3061(5) 0.5904(3) 0.080(3) Uani 1 1 d . . . . .
H75 H 0.474701 -0.346600 0.608358 0.096 Uiso 1 1 calc R U . . .
C67 C 0.46564(18) -0.0689(5) 0.6350(3) 0.069(2) Uani 1 1 d . . . . .
C68 C 0.4916(2) 0.0537(6) 0.6778(3) 0.089(3) Uani 1 1 d . . . . .
H68A H 0.500580 0.059620 0.709906 0.107 Uiso 1 1 calc R U . . .
H68B H 0.468499 0.070766 0.659402 0.107 Uiso 1 1 calc R U . . .
C72 C 0.54488(18) 0.1234(6) 0.7017(3) 0.083(3) Uani 1 1 d . . . . .
H72 H 0.549875 0.135790 0.731641 0.100 Uiso 1 1 calc R U . . .
C70 C 0.5089(2) 0.2784(6) 0.6137(4) 0.101(3) Uani 1 1 d . . . . .
H70A H 0.484739 0.282288 0.593627 0.121 Uiso 1 1 calc R U . . .
H70B H 0.517295 0.321230 0.635648 0.121 Uiso 1 1 calc R U . . .
C5 C 0.64111(12) 0.0007(3) 0.52647(17) 0.0365(10) Uani 1 1 d . . . . .
C100 C 0.76759(12) 0.1656(3) 0.33466(16) 0.0348(10) Uani 1 1 d . . . . .
H100 H 0.773502 0.148021 0.314580 0.042 Uiso 1 1 calc R U . . .
C80 C 0.77432(13) 0.0283(3) 0.36661(17) 0.0392(11) Uani 1 1 d . . . . .
H80A H 0.758472 -0.012556 0.360176 0.047 Uiso 1 1 calc R U . . .
H80B H 0.783983 0.014321 0.350866 0.047 Uiso 1 1 calc R U . . .
C93 C 0.82801(12) 0.1909(3) 0.40002(18) 0.0392(11) Uani 1 1 d . . . . .
H93A H 0.832883 0.164362 0.380894 0.047 Uiso 1 1 calc R U . . .
H93B H 0.841525 0.238258 0.412047 0.047 Uiso 1 1 calc R U . . .
N21 N 0.51000(15) 0.1039(5) 0.6681(2) 0.080(2) Uani 1 1 d . . . . .
N22 N 0.51805(15) 0.2044(4) 0.6386(2) 0.082(2) Uani 1 1 d . . . . .
N10 N 0.54958(14) -0.0661(4) 0.7001(2) 0.0693(17) Uani 1 1 d . . . . .
N9 N 0.53034(13) -0.1819(4) 0.6669(2) 0.0724(18) Uani 1 1 d . . . . .
N19 N 0.47443(14) -0.1435(4) 0.6386(2) 0.0757(19) Uani 1 1 d . . . . .
C71 C 0.55011(19) 0.1950(5) 0.6812(3) 0.081(2) Uani 1 1 d . . . . .
H71 H 0.556694 0.241589 0.700796 0.097 Uiso 1 1 calc R U . . .
C66 C 0.45094(18) -0.2025(5) 0.6127(3) 0.087(3) Uani 1 1 d . . . . .
H66A H 0.428748 -0.179936 0.596069 0.104 Uiso 1 1 calc R U . . .
H66B H 0.452861 -0.242400 0.633305 0.104 Uiso 1 1 calc R U . . .
C24 C 0.80701(11) -0.6124(3) 0.79881(16) 0.0348(10) Uani 1 1 d . . . . .
H24 H 0.815231 -0.658582 0.816046 0.042 Uiso 1 1 calc R U . . .
C25 C 0.77479(11) -0.5908(3) 0.77847(16) 0.0316(9) Uani 1 1 d . . . . .
H25 H 0.761050 -0.622657 0.781542 0.038 Uiso 1 1 calc R U . . .

loop_
_atom_site_aniso_label
_atom_site_aniso_U_11
_atom_site_aniso_U_22
_atom_site_aniso_U_33
_atom_site_aniso_U_23
_atom_site_aniso_U_13
_atom_site_aniso_U_12
U1 0.02382(8) 0.02173(8) 0.03321(9) 0.00180(6) 0.01485(7) 0.00056(6)
U3 0.02405(8) 0.02285(8) 0.03822(9) 0.00463(6) 0.01744(7) 0.00267(6)
U2 0.02447(9) 0.03964(12) 0.07883(16) 0.02480(10) 0.02239(10) 0.00735(7)
O21 0.032(2) 0.100(4) 0.118(5) 0.012(4) 0.027(3) 0.008(2)
O1 0.0405(19) 0.0328(18) 0.0409(19) -0.0037(14) 0.0180(16) 0.0043(15)
O10 0.0345(18) 0.0312(17) 0.0369(18) 0.0056(14) 0.0159(15) -0.0004(14)
O14 0.0334(17) 0.0338(18) 0.048(2) 0.0113(15) 0.0256(16) 0.0050(14)
O13 0.0306(17) 0.0352(19) 0.058(2) -0.0018(16) 0.0276(17) 0.0006(14)
O15 0.0339(18) 0.044(2) 0.058(2) 0.0195(17) 0.0289(18) 0.0108(15)
O8 0.0269(17) 0.0344(18) 0.059(2) 0.0159(16) 0.0204(17) 0.0072(14)
O12 0.0296(17) 0.0346(18) 0.0392(18) 0.0063(14) 0.0169(15) 0.0061(13)
O7 0.0256(16) 0.0317(18) 0.061(2) 0.0204(16) 0.0225(16) 0.0065(13)
O3 0.048(2) 0.037(2) 0.043(2) 0.0016(16) 0.0202(18) -0.0074(16)
O2 0.050(2) 0.0315(18) 0.0421(19) 0.0017(14) 0.0277(17) 0.0026(15)
O32 0.043(2) 0.041(2) 0.048(2) -0.0115(16) 0.0235(18) -0.0120(16)
O16 0.0319(19) 0.066(3) 0.046(2) 0.0182(19) 0.0150(17) -0.0077(17)
O4 0.060(2) 0.036(2) 0.056(2) -0.0075(17) 0.038(2) 0.0003(17)
N37 0.040(2) 0.038(2) 0.035(2) -0.0056(17) 0.0228(19) -0.0037(18)
O28 0.052(2) 0.0340(19) 0.064(2) 0.0009(17) 0.039(2) -0.0074(16)
O29 0.050(2) 0.043(2) 0.045(2) -0.0039(16) 0.0284(18) -0.0109(17)
N27 0.033(2) 0.030(2) 0.035(2) -0.0018(16) 0.0179(17) -0.0070(16)
N25 0.035(2) 0.033(2) 0.040(2) -0.0045(17) 0.0221(19) -0.0058(16)
O27 0.064(3) 0.041(2) 0.078(3) -0.0050(19) 0.052(2) -0.0188(19)
N34 0.038(2) 0.028(2) 0.044(2) -0.0044(16) 0.0278(19) -0.0084(16)
O9 0.038(2) 0.056(3) 0.110(4) 0.045(3) 0.046(2) 0.0206(19)
O31 0.0354(18) 0.0372(19) 0.051(2) -0.0091(16) 0.0243(17) -0.0107(15)
N24 0.040(2) 0.034(2) 0.040(2) -0.0050(17) 0.023(2) -0.0016(17)
N3 0.0215(18) 0.038(2) 0.040(2) -0.0097(17) 0.0110(17) 0.0010(15)
O11 0.061(3) 0.044(2) 0.052(2) 0.0040(19) 0.009(2) -0.019(2)
O18 0.0290(19) 0.055(3) 0.106(4) 0.040(2) 0.032(2) 0.0168(18)
O30 0.065(3) 0.047(2) 0.054(2) -0.0170(18) 0.038(2) -0.025(2)
N33 0.047(2) 0.038(2) 0.059(3) -0.012(2) 0.040(2) -0.0144(19)
N2 0.112(6) 0.068(4) 0.100(5) -0.015(4) 0.089(5) -0.022(4)
O33 0.048(2) 0.055(2) 0.057(2) -0.0170(19) 0.029(2) -0.0212(19)
O5 0.050(3) 0.049(3) 0.091(4) 0.018(2) 0.020(3) 0.001(2)
N28 0.041(2) 0.035(2) 0.038(2) -0.0061(17) 0.0258(19) -0.0094(17)
N20 0.050(3) 0.125(6) 0.079(4) 0.012(4) 0.040(3) 0.022(4)
N23 0.044(2) 0.044(3) 0.039(2) -0.0072(18) 0.025(2) -0.0097(19)
N8 0.029(3) 0.063(4) 0.106(5) 0.028(3) 0.033(3) 0.011(2)
N26 0.034(2) 0.029(2) 0.042(2) -0.0017(16) 0.0230(19) -0.0046(16)
N7 0.031(3) 0.053(3) 0.121(6) 0.016(3) 0.033(3) 0.012(2)
N17 0.029(3) 0.054(3) 0.120(5) 0.013(3) 0.030(3) 0.010(2)
N18 0.034(3) 0.072(4) 0.117(6) 0.028(4) 0.034(3) 0.012(3)
O26 0.066(3) 0.046(2) 0.068(3) -0.0096(19) 0.046(2) -0.021(2)
N35 0.037(2) 0.030(2) 0.045(2) -0.0029(17) 0.0268(19) -0.0072(16)
N14 0.028(3) 0.062(4) 0.115(5) 0.005(3) 0.025(3) 0.005(2)
N13 0.040(3) 0.080(4) 0.107(5) -0.003(4) 0.037(3) 0.012(3)
C37 0.032(2) 0.036(3) 0.028(2) 0.0037(18) 0.0156(19) 0.0009(19)
N38 0.047(2) 0.038(2) 0.037(2) -0.0026(17) 0.025(2) -0.0036(18)
N15 0.034(3) 0.053(3) 0.110(5) -0.001(3) 0.024(3) 0.000(2)
N1 0.041(2) 0.037(2) 0.048(2) 0.0132(18) 0.031(2) 0.0083(18)
N16 0.033(3) 0.055(3) 0.102(5) -0.002(3) 0.021(3) 0.009(2)
N6 0.050(3) 0.065(3) 0.045(3) -0.010(2) 0.027(2) -0.009(2)
N30 0.039(2) 0.036(2) 0.037(2) -0.0055(17) 0.0232(19) -0.0068(17)
N29 0.043(2) 0.043(2) 0.046(2) -0.0141(19) 0.030(2) -0.0137(19)
O20 0.035(2) 0.075(3) 0.073(3) -0.001(2) 0.023(2) 0.004(2)
O19 0.043(2) 0.084(4) 0.089(3) 0.020(3) 0.044(3) 0.006(2)
C101 0.043(3) 0.038(3) 0.035(2) -0.0036(19) 0.028(2) 0.000(2)
N32 0.046(2) 0.044(2) 0.048(2) -0.012(2) 0.034(2) -0.011(2)
C23 0.023(2) 0.037(3) 0.034(2) -0.0116(19) 0.0100(19) 0.0012(18)
C20 0.024(2) 0.026(2) 0.028(2) -0.0035(16) 0.0116(18) -0.0010(16)
C97 0.038(2) 0.032(2) 0.038(2) -0.0046(19) 0.024(2) -0.0061(19)
C29 0.025(2) 0.044(3) 0.041(3) -0.008(2) 0.014(2) 0.0027(19)
N5 0.085(4) 0.034(2) 0.062(3) 0.011(2) 0.058(3) 0.011(2)
O25 0.031(2) 0.055(3) 0.125(5) -0.001(3) 0.019(3) 0.006(2)
O6 0.043(2) 0.065(3) 0.068(3) 0.018(2) 0.032(2) 0.015(2)
O17 0.052(3) 0.072(3) 0.152(5) 0.059(3) 0.063(3) 0.026(2)
N31 0.047(3) 0.048(3) 0.041(2) -0.0109(19) 0.029(2) -0.017(2)
N36 0.039(2) 0.031(2) 0.043(2) -0.0016(17) 0.027(2) -0.0024(17)
N12 0.036(3) 0.073(4) 0.084(4) -0.011(3) 0.020(3) 0.007(3)
N11 0.049(3) 0.092(5) 0.054(3) -0.002(3) 0.021(3) 0.014(3)
C98 0.032(2) 0.032(2) 0.032(2) -0.0024(18) 0.018(2) -0.0062(18)
C38 0.035(2) 0.035(2) 0.031(2) 0.0023(18) 0.019(2) 0.0002(19)
C22 0.028(2) 0.039(3) 0.046(3) -0.004(2) 0.019(2) -0.0026(19)
C90 0.041(3) 0.032(2) 0.035(2) 0.0017(19) 0.023(2) -0.005(2)
C102 0.039(3) 0.040(3) 0.041(3) -0.003(2) 0.025(2) 0.004(2)
C21 0.027(2) 0.030(2) 0.041(3) 0.0028(19) 0.017(2) 0.0017(18)
C1 0.033(2) 0.034(3) 0.047(3) 0.009(2) 0.020(2) -0.001(2)
C28 0.038(3) 0.035(3) 0.044(3) -0.011(2) 0.018(2) -0.002(2)
C79 0.045(3) 0.033(3) 0.037(2) -0.0066(19) 0.026(2) -0.004(2)
C30 0.030(2) 0.038(3) 0.051(3) 0.000(2) 0.015(2) 0.001(2)
O23 0.052(3) 0.119(5) 0.077(3) 0.023(3) 0.040(3) 0.035(3)
N4 0.041(3) 0.115(6) 0.040(3) -0.005(3) 0.010(2) -0.005(3)
C84 0.041(3) 0.058(4) 0.054(3) -0.022(3) 0.033(3) -0.018(2)
C52 0.061(4) 0.043(3) 0.060(4) 0.000(3) 0.040(3) 0.004(3)
O24 0.034(2) 0.063(3) 0.120(4) 0.020(3) 0.041(3) 0.011(2)
C2 0.031(2) 0.030(2) 0.035(2) 0.0016(18) 0.018(2) 0.0033(18)
C3 0.036(3) 0.039(3) 0.037(3) 0.003(2) 0.014(2) -0.002(2)
C94 0.033(2) 0.046(3) 0.048(3) -0.006(2) 0.028(2) -0.006(2)
C99 0.034(2) 0.038(3) 0.030(2) -0.0016(19) 0.018(2) -0.0058(19)
C81 0.045(3) 0.030(2) 0.037(2) -0.0065(19) 0.025(2) -0.009(2)
C89 0.053(3) 0.031(3) 0.054(3) -0.008(2) 0.038(3) -0.009(2)
C6 0.038(3) 0.039(3) 0.042(3) -0.001(2) 0.022(2) -0.006(2)
C8 0.044(3) 0.040(3) 0.059(3) 0.013(2) 0.037(3) 0.009(2)
C83 0.042(3) 0.043(3) 0.041(3) -0.006(2) 0.026(2) -0.012(2)
C51 0.060(4) 0.047(3) 0.045(3) 0.013(2) 0.031(3) 0.016(3)
C27 0.034(3) 0.036(3) 0.045(3) -0.005(2) 0.012(2) 0.007(2)
C11 0.055(3) 0.035(3) 0.050(3) 0.004(2) 0.037(3) 0.001(2)
C4 0.037(3) 0.046(3) 0.036(3) 0.011(2) 0.019(2) 0.006(2)
C7 0.035(3) 0.038(3) 0.035(2) 0.006(2) 0.016(2) -0.001(2)
C53 0.046(3) 0.069(4) 0.045(3) 0.008(3) 0.023(3) 0.006(3)
C31 0.033(3) 0.035(3) 0.049(3) -0.008(2) 0.016(2) 0.001(2)
C43 0.049(3) 0.037(3) 0.059(3) 0.012(2) 0.038(3) 0.010(2)
C12 0.035(3) 0.055(3) 0.041(3) 0.006(2) 0.022(2) 0.000(2)
C88 0.042(3) 0.030(2) 0.044(3) -0.004(2) 0.023(2) -0.003(2)
C92 0.036(2) 0.038(3) 0.037(2) -0.0003(19) 0.026(2) -0.005(2)
C47 0.058(3) 0.042(3) 0.052(3) 0.012(2) 0.038(3) 0.017(3)
C19 0.032(2) 0.024(2) 0.0142(18) 0.0015(15) 0.0023(16) 0.0013(17)
C96 0.036(3) 0.043(3) 0.035(2) -0.006(2) 0.021(2) -0.003(2)
C42 0.072(4) 0.039(3) 0.064(4) 0.016(3) 0.050(3) 0.020(3)
C54 0.049(3) 0.056(4) 0.047(3) 0.012(3) 0.027(3) 0.019(3)
C50 0.051(3) 0.048(3) 0.040(3) 0.007(2) 0.026(3) 0.010(2)
C82 0.037(3) 0.032(2) 0.040(3) -0.0085(19) 0.022(2) -0.0108(19)
C87 0.055(3) 0.031(3) 0.041(3) -0.006(2) 0.028(3) -0.003(2)
C46 0.055(3) 0.058(4) 0.056(3) 0.000(3) 0.042(3) 0.000(3)
C26 0.023(2) 0.057(3) 0.041(3) -0.017(2) 0.010(2) 0.003(2)
O22 0.042(3) 0.123(5) 0.088(4) -0.004(3) 0.027(3) 0.015(3)
C39 0.043(3) 0.065(4) 0.056(3) 0.023(3) 0.033(3) 0.009(3)
C41 0.087(4) 0.033(3) 0.050(3) 0.001(2) 0.053(3) -0.002(3)
C36 0.040(3) 0.056(4) 0.050(3) 0.004(3) 0.013(3) 0.004(3)
C45 0.065(4) 0.062(4) 0.055(4) -0.005(3) 0.046(3) -0.007(3)
C86 0.037(3) 0.066(4) 0.039(3) -0.010(2) 0.024(2) -0.018(3)
C10 0.060(4) 0.100(6) 0.059(4) 0.038(4) 0.040(4) 0.023(4)
C14 0.067(4) 0.038(3) 0.058(3) -0.003(2) 0.049(3) -0.006(3)
C95 0.036(3) 0.042(3) 0.038(3) -0.003(2) 0.021(2) 0.002(2)
C35 0.034(3) 0.090(6) 0.058(4) 0.018(4) 0.012(3) 0.008(3)
C85 0.033(3) 0.048(3) 0.047(3) -0.006(2) 0.024(2) -0.010(2)
C13 0.041(3) 0.053(3) 0.041(3) 0.011(2) 0.026(2) 0.003(2)
C33 0.039(3) 0.080(5) 0.044(3) -0.016(3) 0.018(3) 0.001(3)
C91 0.038(3) 0.030(2) 0.044(3) -0.0004(19) 0.028(2) -0.0091(19)
C55 0.032(3) 0.041(3) 0.115(6) 0.038(4) 0.035(4) 0.016(2)
C9 0.050(4) 0.094(5) 0.067(4) 0.046(4) 0.035(3) 0.029(4)
C76 0.028(3) 0.047(4) 0.141(8) 0.027(4) 0.038(4) 0.006(3)
C32 0.029(2) 0.054(3) 0.041(3) -0.001(2) 0.017(2) 0.000(2)
C40 0.063(4) 0.065(4) 0.063(4) 0.012(3) 0.048(3) -0.005(3)
C59 0.035(3) 0.084(5) 0.052(4) -0.010(3) 0.014(3) -0.005(3)
C63 0.025(3) 0.046(4) 0.115(7) -0.011(4) 0.011(4) -0.006(3)
C56 0.036(3) 0.086(6) 0.107(6) 0.051(5) 0.035(4) 0.018(3)
C44 0.136(7) 0.039(3) 0.078(4) 0.003(3) 0.089(5) 0.002(4)
C65 0.025(3) 0.061(4) 0.123(7) 0.019(4) 0.035(4) 0.000(3)
C64 0.026(3) 0.070(5) 0.123(7) 0.007(4) 0.031(4) 0.004(3)
C15 0.072(4) 0.081(5) 0.052(4) 0.001(3) 0.043(4) -0.020(4)
C18 0.083(5) 0.057(4) 0.116(6) 0.018(4) 0.081(5) 0.013(4)
C77 0.033(3) 0.050(4) 0.115(7) 0.003(4) 0.022(4) 0.004(3)
C57 0.042(3) 0.082(5) 0.068(4) 0.030(4) 0.030(3) 0.012(3)
C17 0.095(6) 0.071(5) 0.141(8) 0.006(5) 0.099(6) 0.011(4)
C60 0.040(4) 0.059(4) 0.107(6) 0.002(4) 0.027(4) 0.013(3)
C74 0.046(4) 0.128(8) 0.085(5) 0.053(5) 0.046(4) 0.026(4)
C61 0.036(3) 0.057(4) 0.131(8) 0.027(5) 0.029(4) 0.016(3)
C73 0.050(4) 0.129(8) 0.066(5) 0.025(5) 0.039(4) 0.012(4)
C62 0.036(3) 0.067(5) 0.101(6) -0.021(4) 0.014(4) -0.010(3)
C49 0.087(5) 0.066(4) 0.077(5) 0.027(3) 0.068(5) 0.039(4)
C58 0.042(4) 0.132(8) 0.047(4) 0.001(4) 0.022(3) 0.012(4)
C78 0.040(3) 0.048(4) 0.109(6) -0.020(4) 0.016(4) 0.001(3)
C48 0.060(4) 0.083(5) 0.057(4) 0.021(3) 0.037(3) 0.036(4)
C34 0.063(4) 0.104(6) 0.051(4) -0.026(4) 0.030(4) -0.016(4)
C69 0.050(4) 0.100(6) 0.079(5) -0.017(5) 0.035(4) 0.012(4)
C16 0.104(6) 0.084(5) 0.062(4) -0.004(4) 0.063(5) -0.026(5)
C75 0.032(3) 0.069(5) 0.124(7) 0.032(5) 0.038(4) 0.003(3)
C67 0.053(4) 0.100(6) 0.071(5) 0.028(4) 0.047(4) 0.023(4)
C68 0.068(5) 0.131(8) 0.086(6) -0.001(5) 0.055(5) 0.021(5)
C72 0.050(4) 0.124(8) 0.060(4) -0.024(5) 0.025(4) 0.016(4)
C70 0.058(5) 0.085(6) 0.120(8) -0.016(5) 0.032(5) 0.021(4)
C5 0.037(2) 0.037(3) 0.045(3) 0.010(2) 0.029(2) 0.007(2)
C100 0.039(3) 0.036(3) 0.037(2) -0.0055(19) 0.027(2) -0.007(2)
C80 0.045(3) 0.032(3) 0.038(3) -0.006(2) 0.023(2) -0.004(2)
C93 0.036(3) 0.041(3) 0.050(3) 0.000(2) 0.031(2) -0.003(2)
N21 0.047(3) 0.114(6) 0.071(4) -0.017(4) 0.031(3) 0.015(3)
N22 0.047(3) 0.081(5) 0.090(5) -0.010(4) 0.026(3) 0.013(3)
N10 0.049(3) 0.100(5) 0.066(4) 0.021(3) 0.038(3) 0.015(3)
N9 0.041(3) 0.082(4) 0.099(5) 0.034(4) 0.044(3) 0.016(3)
N19 0.039(3) 0.098(5) 0.094(5) 0.033(4) 0.041(3) 0.012(3)
C71 0.056(4) 0.080(5) 0.082(5) -0.028(4) 0.027(4) 0.007(4)
C66 0.046(4) 0.101(6) 0.128(7) 0.026(5) 0.060(5) 0.011(4)
C24 0.030(2) 0.029(2) 0.033(2) 0.0018(18) 0.0120(19) 0.0072(18)
C25 0.027(2) 0.028(2) 0.037(2) 0.0020(18) 0.017(2) 0.0007(17)

loop_
_atom_type_symbol
_atom_type_description
_atom_type_scat_dispersion_real
_atom_type_scat_dispersion_imag
_atom_type_scat_source
C C 0.0033 0.0016 'International Tables Vol C Tables 4.2.6.8 and 6.1.1.4'
H H 0.0000 0.0000 'International Tables Vol C Tables 4.2.6.8 and 6.1.1.4'
N N 0.0061 0.0033 'International Tables Vol C Tables 4.2.6.8 and 6.1.1.4'
O O 0.0106 0.0060 'International Tables Vol C Tables 4.2.6.8 and 6.1.1.4'
U U -9.6767 9.6646 'International Tables Vol C Tables 4.2.6.8 and 6.1.1.4'

loop_
_geom_angle_atom_site_label_1
_geom_angle_atom_site_label_2
_geom_angle_atom_site_label_3
_geom_angle
_geom_angle_site_symmetry_1
_geom_angle_site_symmetry_3
_geom_angle_publ_flag
O1 U1 U2 101.11(12) . . ?
O1 U1 O10 88.27(15) . . ?
O1 U1 O8 94.79(15) . . ?
O1 U1 O12 91.19(14) . . ?
O1 U1 O7 91.77(16) . . ?
O1 U1 O2 176.49(17) . . ?
O1 U1 O16 90.02(16) . . ?
O10 U1 U2 108.13(8) . . ?
O10 U1 O12 137.76(11) . . ?
O10 U1 O16 69.84(12) . . ?
O8 U1 U2 36.27(9) . . ?
O8 U1 O10 72.28(12) . . ?
O8 U1 O12 149.63(12) . . ?
O8 U1 O16 141.62(13) . . ?
O12 U1 U2 113.37(8) . . ?
O12 U1 O16 67.93(12) . . ?
O7 U1 U2 35.19(8) . . ?
O7 U1 O10 142.35(11) . . ?
O7 U1 O8 70.20(12) . . ?
O7 U1 O12 79.89(11) . . ?
O7 U1 O16 147.80(12) . . ?
O2 U1 U2 82.39(12) . . ?
O2 U1 O10 90.49(14) . . ?
O2 U1 O8 87.95(16) . . ?
O2 U1 O12 87.53(14) . . ?
O2 U1 O7 91.22(16) . . ?
O2 U1 O16 86.47(16) . . ?
O16 U1 U2 168.68(11) . . ?
O14 U3 U2 161.41(7) . . ?
O14 U3 C37 25.98(12) . . ?
O13 U3 U2 120.79(9) . . ?
O13 U3 O14 77.79(12) . . ?
O13 U3 O15 129.30(12) . . ?
O13 U3 C37 103.70(13) . . ?
O15 U3 U2 109.74(8) . . ?
O15 U3 O14 51.79(11) . . ?
O15 U3 C37 25.83(12) . . ?
O7 U3 U2 35.21(8) . . ?
O7 U3 O14 163.34(11) . . ?
O7 U3 O13 85.65(12) . . ?
O7 U3 O15 144.36(12) . . ?
O7 U3 O9 72.38(13) . . ?
O7 U3 C37 169.91(13) . . ?
O3 U3 U2 91.55(13) . . ?
O3 U3 O14 87.81(15) . . ?
O3 U3 O13 89.67(16) . . ?
O3 U3 O15 93.02(16) . . ?
O3 U3 O7 93.98(16) . . ?
O3 U3 O9 89.2(2) . . ?
O3 U3 C37 89.90(15) . . ?
O4 U3 U2 92.72(13) . . ?
O4 U3 O14 88.04(15) . . ?
O4 U3 O13 88.41(16) . . ?
O4 U3 O15 85.24(16) . . ?
O4 U3 O7 89.70(17) . . ?
O4 U3 O3 175.71(19) . . ?
O4 U3 O9 94.0(2) . . ?
O4 U3 C37 86.83(16) . . ?
O9 U3 U2 37.17(10) . . ?
O9 U3 O14 124.24(12) . . ?
O9 U3 O13 157.86(14) . . ?
O9 U3 O15 72.83(13) . . ?
O9 U3 C37 98.41(14) . . ?
C37 U3 U2 135.49(10) . . ?
U3 U2 U1 69.419(12) . . ?
O8 U2 U1 37.14(8) . . ?
O8 U2 U3 105.57(8) . . ?
O8 U2 O9 142.60(12) . . ?
O8 U2 O18 73.61(13) . . ?
O8 U2 O17 144.76(13) . . ?
O7 U2 U1 35.22(8) . . ?
O7 U2 U3 34.51(8) . . ?
O7 U2 O8 71.08(12) . . ?
O7 U2 O9 71.55(12) . . ?
O7 U2 O18 144.57(12) . . ?
O7 U2 O17 144.15(13) . . ?
O9 U2 U1 106.16(9) . . ?
O9 U2 U3 37.04(9) . . ?
O9 U2 O18 143.79(13) . . ?
O9 U2 O17 72.61(14) . . ?
O18 U2 U1 109.54(9) . . ?
O18 U2 U3 178.30(13) . . ?
O5 U2 U1 99.72(18) . . ?
O5 U2 U3 92.28(15) . . ?
O5 U2 O8 90.2(2) . . ?
O5 U2 O7 93.74(19) . . ?
O5 U2 O9 90.6(2) . . ?
O5 U2 O18 89.2(2) . . ?
O5 U2 O6 174.3(2) . . ?
O5 U2 O17 87.3(2) . . ?
O6 U2 U1 85.28(14) . . ?
O6 U2 U3 91.99(13) . . ?
O6 U2 O8 92.25(18) . . ?
O6 U2 O7 91.88(17) . . ?
O6 U2 O9 90.5(2) . . ?
O6 U2 O18 86.57(19) . . ?
O6 U2 O17 87.8(2) . . ?
O17 U2 U1 172.95(17) . . ?
O17 U2 U3 109.65(11) . . ?
O17 U2 O18 71.21(14) . . ?
C1 O10 U1 131.1(3) . . ?
C37 O14 U3 93.0(3) . . ?
C19 O13 U3 131.9(3) . . ?
C37 O15 U3 95.7(3) . . ?
U2 O8 U1 106.59(13) . . ?
C19 O12 U1 140.6(3) . . ?
U3 O7 U1 138.91(15) . . ?
U3 O7 U2 110.28(14) . . ?
U2 O7 U1 109.59(13) . . ?
U1 O16 H16A 109.3 . . ?
U1 O16 H16B 109.4 . . ?
H16A O16 H16B 104.5 . . ?
C79 N37 C101 113.3(4) . . ?
C79 N37 C80 122.2(4) . . ?
C80 N37 C101 121.9(4) . . ?
C90 N27 C98 112.0(4) . . ?
C90 N27 C91 121.1(4) . . ?
C91 N27 C98 121.2(4) . . ?
C92 N25 C100 111.8(4) . . ?
C92 N25 C93 122.7(4) . . ?
C93 N25 C100 123.3(4) . . ?
C83 N34 C98 112.3(4) . . ?
C83 N34 C82 122.5(4) . . ?
C82 N34 C98 121.6(4) . . ?
U3 O9 U2 105.79(15) . . ?
C101 N24 C93 123.4(4) . . ?
C94 N24 C101 113.3(4) . . ?
C94 N24 C93 122.5(4) . . ?
C27 N3 C26 120.3(4) . . ?
C31 N3 C27 120.9(4) . . ?
C31 N3 C26 118.6(4) . . ?
C55 O18 U2 126.1(4) . . ?
C84 N33 C97 121.8(5) . . ?
C83 N33 C97 113.1(4) . . ?
C83 N33 C84 123.2(4) . . ?
C16 N2 C17 115.8(7) . . ?
C90 N28 C97 111.9(4) . . ?
C90 N28 C89 121.3(4) . . ?
C89 N28 C97 121.1(4) . . ?
C67 N20 C73 112.8(8) . . ?
C67 N20 C68 123.5(7) . . ?
C68 N20 C73 122.6(8) . . ?
C94 N23 C102 112.6(4) . . ?
C94 N23 C86 120.8(5) . 7_656 ?
C86 N23 C102 123.5(5) 7_656 . ?
C55 N8 C56 123.4(6) . . ?
C55 N8 C75 110.0(7) . . ?
C56 N8 C75 122.3(7) . . ?
C92 N26 C99 112.4(4) . . ?
C92 N26 C91 122.7(4) . . ?
C91 N26 C99 123.6(4) . . ?
C55 N7 C76 111.6(8) . . ?
C55 N7 C61 124.0(6) . . ?
C61 N7 C76 124.3(7) . . ?
C65 N17 C76 111.2(8) . . ?
C65 N17 C64 119.7(6) . . ?
C64 N17 C76 122.1(7) . . ?
C65 N18 C75 111.2(8) . . ?
C65 N18 C66 124.2(7) . . ?
C75 N18 C66 124.5(7) . . ?
C81 N35 C99 111.4(4) . . ?
C81 N35 C82 120.6(4) . . ?
C82 N35 C99 123.8(4) . . ?
C77 N14 C61 122.4(7) . . ?
C60 N14 C77 112.0(7) . . ?
C60 N14 C61 123.5(6) . . ?
C60 N13 C78 111.3(8) . . ?
C60 N13 C70 120.8(6) . 5_656 ?
C78 N13 C70 122.2(8) . 5_656 ?
O14 C37 U3 61.1(2) . . ?
O14 C37 C38 121.1(4) . . ?
O15 C37 U3 58.5(2) . . ?
O15 C37 O14 119.5(4) . . ?
O15 C37 C38 119.4(4) . . ?
C38 C37 U3 176.0(4) . . ?
C79 N38 C102 112.7(4) . . ?
C79 N38 C87 121.9(4) . 7_656 ?
C87 N38 C102 124.2(5) 7_656 . ?
C63 N15 C62 123.7(7) . . ?
C63 N15 C78 111.3(8) . . ?
C62 N15 C78 123.0(8) . . ?
C13 N1 C8 122.2(4) . . ?
C13 N1 C9 118.9(5) . . ?
C9 N1 C8 118.8(5) . . ?
C63 N16 C64 122.3(6) . . ?
C63 N16 C77 111.8(8) . . ?
C77 N16 C64 122.0(7) . . ?
C53 N6 C52 117.4(5) . . ?
C88 N30 C87 122.1(4) . . ?
C88 N30 C95 111.3(4) . . ?
C87 N30 C95 122.8(4) . . ?
C89 N29 C96 123.6(4) . . ?
C88 N29 C89 122.0(4) . . ?
C88 N29 C96 112.7(4) . . ?
N37 C101 H101 111.4 . . ?
N37 C101 C102 102.8(4) . . ?
N24 C101 N37 115.8(4) . . ?
N24 C101 H101 111.4 . . ?
N24 C101 C102 103.5(4) . . ?
C102 C101 H101 111.4 . . ?
C96 N32 C84 121.9(5) . . ?
C85 N32 C84 121.2(5) . . ?
C85 N32 C96 112.5(4) . . ?
C22 C23 C26 120.5(5) . . ?
C24 C23 C22 119.6(4) . . ?
C24 C23 C26 119.7(5) . . ?
C21 C20 C19 119.6(4) . . ?
C21 C20 C25 119.1(4) . . ?
C25 C20 C19 121.1(4) . . ?
N33 C97 N28 113.9(4) . . ?
N33 C97 H97 112.0 . . ?
N33 C97 C98 103.1(4) . . ?
N28 C97 H97 112.0 . . ?
N28 C97 C98 103.1(4) . . ?
C98 C97 H97 112.0 . . ?
C28 C29 C32 120.7(5) . . ?
C30 C29 C28 116.9(5) . . ?
C30 C29 C32 122.3(5) . . ?
C45 N5 C44 119.1(6) . . ?
C45 N5 C49 120.5(5) . . ?
C49 N5 C44 120.3(6) . . ?
U2 O17 H17A 109.2 . . ?
U2 O17 H17B 109.1 . . ?
H17A O17 H17B 104.4 . . ?
C86 N31 C95 122.7(5) . . ?
C85 N31 C86 122.5(5) . . ?
C85 N31 C95 112.4(4) . . ?
C81 N36 C100 112.7(4) . . ?
C81 N36 C80 122.1(4) . . ?
C100 N36 C80 124.5(4) . . ?
C59 N12 C62 122.1(6) . 5_656 ?
C59 N12 C71 113.5(7) . . ?
C71 N12 C62 122.1(7) . 5_656 ?
C59 N11 C58 122.2(6) . . ?
C59 N11 C72 113.2(7) . . ?
C58 N11 C72 124.0(7) . . ?
N27 C98 N34 113.0(4) . . ?
N27 C98 C97 104.0(4) . . ?
N27 C98 H98 112.0 . . ?
N34 C98 C97 103.3(4) . . ?
N34 C98 H98 112.0 . . ?
C97 C98 H98 112.0 . . ?
C43 C38 C37 121.4(5) . . ?
C43 C38 C39 119.2(5) . . ?
C39 C38 C37 119.3(5) . . ?
C23 C22 H22 120.0 . . ?
C21 C22 C23 120.0(5) . . ?
C21 C22 H22 120.0 . . ?
O32 C90 N27 126.3(5) . . ?
O32 C90 N28 125.3(5) . . ?
N27 C90 N28 108.4(4) . . ?
N23 C102 C101 103.0(4) . . ?
N23 C102 H102 111.6 . . ?
N38 C102 N23 115.2(4) . . ?
N38 C102 C101 103.3(4) . . ?
N38 C102 H102 111.6 . . ?
C101 C102 H102 111.6 . . ?
C20 C21 H21 119.9 . . ?
C22 C21 C20 120.2(5) . . ?
C22 C21 H21 119.9 . . ?
O10 C1 C2 117.0(4) . . ?
O11 C1 O10 123.5(5) . . ?
O11 C1 C2 119.5(5) . . ?
C29 C28 H28 119.5 . . ?
C27 C28 C29 120.9(5) . . ?
C27 C28 H28 119.5 . . ?
N37 C79 N38 107.7(4) . . ?
O29 C79 N37 126.2(5) . . ?
O29 C79 N38 126.2(5) . . ?
C29 C30 H30 119.4 . . ?
C31 C30 C29 121.1(5) . . ?
C31 C30 H30 119.4 . . ?
C35 N4 C34 114.9(6) . . ?
N33 C84 N32 113.1(4) . . ?
N33 C84 H84A 109.0 . . ?
N33 C84 H84B 109.0 . . ?
N32 C84 H84A 109.0 . . ?
N32 C84 H84B 109.0 . . ?
H84A C84 H84B 107.8 . . ?
N6 C52 H52 118.7 . . ?
N6 C52 C51 122.6(6) . . ?
C51 C52 H52 118.7 . . ?
C3 C2 C1 120.4(4) . . ?
C7 C2 C1 120.2(4) . . ?
C7 C2 C3 119.4(5) . . ?
C2 C3 H3 119.9 . . ?
C4 C3 C2 120.2(5) . . ?
C4 C3 H3 119.9 . . ?
N24 C94 N23 107.6(4) . . ?
O30 C94 N24 127.1(5) . . ?
O30 C94 N23 125.3(5) . . ?
N26 C99 H99 111.9 . . ?
N26 C99 C100 102.8(4) . . ?
N35 C99 N26 113.9(4) . . ?
N35 C99 H99 111.9 . . ?
N35 C99 C100 103.8(4) . . ?
C100 C99 H99 111.9 . . ?
O28 C81 N35 125.3(5) . . ?
O28 C81 N36 126.0(5) . . ?
N36 C81 N35 108.7(4) . . ?
N28 C89 H89A 108.8 . . ?
N28 C89 H89B 108.8 . . ?
N29 C89 N28 113.9(4) . . ?
N29 C89 H89A 108.8 . . ?
N29 C89 H89B 108.8 . . ?
H89A C89 H89B 107.7 . . ?
C7 C6 H6 119.5 . . ?
C5 C6 H6 119.5 . . ?
C5 C6 C7 121.0(5) . . ?
N1 C8 H8A 108.8 . . ?
N1 C8 H8B 108.8 . . ?
N1 C8 C5 113.7(4) . . ?
H8A C8 H8B 107.7 . . ?
C5 C8 H8A 108.8 . . ?
C5 C8 H8B 108.8 . . ?
O27 C83 N34 125.4(5) . . ?
O27 C83 N33 126.7(5) . . ?
N33 C83 N34 107.9(4) . . ?
C52 C51 H51 120.5 . . ?
C52 C51 C50 118.9(5) . . ?
C50 C51 H51 120.5 . . ?
N3 C27 C28 119.9(5) . . ?
N3 C27 H27 120.0 . . ?
C28 C27 H27 120.0 . . ?
C12 C11 C14 121.0(5) . . ?
C10 C11 C12 116.4(5) . . ?
C10 C11 C14 122.5(5) . . ?
C3 C4 H4 119.7 . . ?
C3 C4 C5 120.6(5) . . ?
C5 C4 H4 119.7 . . ?
C2 C7 C6 119.9(5) . . ?
C2 C7 H7 120.1 . . ?
C6 C7 H7 120.1 . . ?
N6 C53 H53 118.0 . . ?
N6 C53 C54 124.1(6) . . ?
C54 C53 H53 118.0 . . ?
N3 C31 C30 120.1(5) . . ?
N3 C31 H31 119.9 . . ?
C30 C31 H31 119.9 . . ?
C38 C43 H43 120.0 . . ?
C42 C43 C38 120.0(5) . . ?
C42 C43 H43 120.0 . . ?
C11 C12 H12 119.6 . . ?
C13 C12 C11 120.7(5) . . ?
C13 C12 H12 119.6 . . ?
O33 C88 N30 125.2(5) . . ?
O33 C88 N29 126.3(5) . . ?
N29 C88 N30 108.5(4) . . ?
N25 C92 N26 108.8(4) . . ?
O31 C92 N25 126.2(5) . . ?
O31 C92 N26 125.0(5) . . ?
C46 C47 C50 120.7(5) . . ?
C46 C47 C48 117.9(6) . . ?
C48 C47 C50 121.4(6) . . ?
O13 C19 C20 116.4(4) . . ?
O12 C19 O13 122.9(4) . . ?
O12 C19 C20 120.7(4) . . ?
N29 C96 N32 114.3(4) . . ?
N29 C96 H96 111.7 . . ?
N29 C96 C95 103.5(4) . . ?
N32 C96 H96 111.7 . . ?
N32 C96 C95 103.3(4) . . ?
C95 C96 H96 111.7 . . ?
C43 C42 H42 119.9 . . ?
C43 C42 C41 120.2(5) . . ?
C41 C42 H42 119.9 . . ?
C53 C54 H54 121.0 . . ?
C53 C54 C50 118.0(6) . . ?
C50 C54 H54 121.0 . . ?
C51 C50 C47 120.3(5) . . ?
C51 C50 C54 118.9(5) . . ?
C54 C50 C47 120.8(5) . . ?
N34 C82 N35 113.7(4) . . ?
N34 C82 H82A 108.8 . . ?
N34 C82 H82B 108.8 . . ?
N35 C82 H82A 108.8 . . ?
N35 C82 H82B 108.8 . . ?
H82A C82 H82B 107.7 . . ?
N38 C87 N30 113.9(4) 7_656 . ?
N38 C87 H87A 108.8 7_656 . ?
N38 C87 H87B 108.8 7_656 . ?
N30 C87 H87A 108.8 . . ?
N30 C87 H87B 108.8 . . ?
H87A C87 H87B 107.7 . . ?
C47 C46 H46 119.8 . . ?
C45 C46 C47 120.3(6) . . ?
C45 C46 H46 119.8 . . ?
N3 C26 C23 114.0(4) . . ?
N3 C26 H26A 108.8 . . ?
N3 C26 H26B 108.8 . . ?
C23 C26 H26A 108.8 . . ?
C23 C26 H26B 108.8 . . ?
H26A C26 H26B 107.7 . . ?
C38 C39 H39 119.8 . . ?
C40 C39 C38 120.3(5) . . ?
C40 C39 H39 119.8 . . ?
C42 C41 C44 120.0(6) . . ?
C40 C41 C42 120.2(5) . . ?
C40 C41 C44 119.8(6) . . ?
C35 C36 H36 120.5 . . ?
C32 C36 H36 120.5 . . ?
C32 C36 C35 119.0(7) . . ?
N5 C45 C46 121.1(6) . . ?
N5 C45 H45 119.5 . . ?
C46 C45 H45 119.5 . . ?
N23 C86 N31 112.9(4) 7_656 . ?
N23 C86 H86A 109.0 7_656 . ?
N23 C86 H86B 109.0 7_656 . ?
N31 C86 H86A 109.0 . . ?
N31 C86 H86B 109.0 . . ?
H86A C86 H86B 107.8 . . ?
C11 C10 H10 119.7 . . ?
C9 C10 C11 120.7(6) . . ?
C9 C10 H10 119.7 . . ?
C15 C14 C11 121.2(6) . . ?
C18 C14 C11 122.1(5) . . ?
C18 C14 C15 116.7(6) . . ?
N30 C95 C96 103.7(4) . . ?
N30 C95 H95 111.7 . . ?
N31 C95 N30 114.0(4) . . ?
N31 C95 C96 103.5(4) . . ?
N31 C95 H95 111.7 . . ?
C96 C95 H95 111.7 . . ?
N4 C35 C36 124.8(7) . . ?
N4 C35 H35 117.6 . . ?
C36 C35 H35 117.6 . . ?
O26 C85 N32 126.5(5) . . ?
O26 C85 N31 125.6(5) . . ?
N31 C85 N32 107.9(5) . . ?
N1 C13 C12 122.1(5) . . ?
N1 C13 H13 119.0 . . ?
C12 C13 H13 119.0 . . ?
C32 C33 H33 121.1 . . ?
C32 C33 C34 117.9(6) . . ?
C34 C33 H33 121.1 . . ?
N27 C91 N26 112.9(4) . . ?
N27 C91 H91A 109.0 . . ?
N27 C91 H91B 109.0 . . ?
N26 C91 H91A 109.0 . . ?
N26 C91 H91B 109.0 . . ?
H91A C91 H91B 107.8 . . ?
O18 C55 N8 124.3(8) . . ?
O18 C55 N7 125.6(8) . . ?
N7 C55 N8 110.1(6) . . ?
N1 C9 C10 121.1(6) . . ?
N1 C9 H9 119.5 . . ?
C10 C9 H9 119.5 . . ?
N7 C76 N17 113.5(6) . . ?
N7 C76 H76 111.4 . . ?
N7 C76 C75 104.2(6) . . ?
N17 C76 H76 111.4 . . ?
N17 C76 C75 104.4(7) . . ?
C75 C76 H76 111.4 . . ?
C36 C32 C29 121.0(5) . . ?
C33 C32 C29 121.8(5) . . ?
C33 C32 C36 117.1(5) . . ?
C39 C40 H40 120.0 . . ?
C41 C40 C39 120.0(6) . . ?
C41 C40 H40 120.0 . . ?
O20 C59 N12 126.1(7) . . ?
O20 C59 N11 126.9(8) . . ?
N11 C59 N12 107.0(6) . . ?
N15 C63 N16 109.6(7) . . ?
O25 C63 N15 126.2(9) . . ?
O25 C63 N16 124.2(10) . . ?
N8 C56 H56A 108.9 . . ?
N8 C56 H56B 108.9 . . ?
H56A C56 H56B 107.7 . . ?
N9 C56 N8 113.4(6) . . ?
N9 C56 H56A 108.9 . . ?
N9 C56 H56B 108.9 . . ?
N5 C44 C41 108.5(5) . . ?
N5 C44 H44A 110.0 . . ?
N5 C44 H44B 110.0 . . ?
C41 C44 H44A 110.0 . . ?
C41 C44 H44B 110.0 . . ?
H44A C44 H44B 108.4 . . ?
N17 C65 N18 108.7(6) . . ?
O24 C65 N17 126.3(9) . . ?
O24 C65 N18 125.0(9) . . ?
N17 C64 N16 113.7(6) . . ?
N17 C64 H64A 108.8 . . ?
N17 C64 H64B 108.8 . . ?
N16 C64 H64A 108.8 . . ?
N16 C64 H64B 108.8 . . ?
H64A C64 H64B 107.7 . . ?
C14 C15 H15 120.5 . . ?
C14 C15 C16 118.9(7) . . ?
C16 C15 H15 120.5 . . ?
C14 C18 H18 120.7 . . ?
C14 C18 C17 118.7(7) . . ?
C17 C18 H18 120.7 . . ?
N14 C77 H77 111.7 . . ?
N14 C77 C78 103.2(7) . . ?
N16 C77 N14 115.1(7) . . ?
N16 C77 H77 111.7 . . ?
N16 C77 C78 102.7(6) . . ?
C78 C77 H77 111.7 . . ?
O19 C57 N10 127.2(7) . . ?
O19 C57 N9 124.8(8) . . ?
N10 C57 N9 108.0(6) . . ?
N2 C17 C18 124.9(8) . . ?
N2 C17 H17 117.5 . . ?
C18 C17 H17 117.5 . . ?
O21 C60 N14 124.7(9) . . ?
O21 C60 N13 126.7(9) . . ?
N13 C60 N14 108.6(6) . . ?
C73 C74 H74 111.3 . . ?
N9 C74 H74 111.3 . . ?
N9 C74 C73 104.5(6) . . ?
N19 C74 H74 111.3 . . ?
N19 C74 C73 104.5(7) . . ?
N19 C74 N9 113.6(7) . . ?
N7 C61 N14 114.8(6) . . ?
N7 C61 H61A 108.6 . . ?
N7 C61 H61B 108.6 . . ?
N14 C61 H61A 108.6 . . ?
N14 C61 H61B 108.6 . . ?
H61A C61 H61B 107.5 . . ?
N20 C73 C74 102.3(7) . . ?
N20 C73 H73 111.3 . . ?
N20 C73 N10 116.7(7) . . ?
C74 C73 H73 111.3 . . ?
N10 C73 C74 103.4(7) . . ?
N10 C73 H73 111.3 . . ?
N15 C62 H62A 108.8 . . ?
N15 C62 H62B 108.8 . . ?
N12 C62 N15 113.8(6) 5_656 . ?
N12 C62 H62A 108.8 5_656 . ?
N12 C62 H62B 108.8 5_656 . ?
H62A C62 H62B 107.7 . . ?
N5 C49 H49 119.5 . . ?
N5 C49 C48 120.9(6) . . ?
C48 C49 H49 119.5 . . ?
N11 C58 H58A 108.5 . . ?
N11 C58 H58B 108.5 . . ?
H58A C58 H58B 107.5 . . ?
N10 C58 N11 114.9(6) . . ?
N10 C58 H58A 108.5 . . ?
N10 C58 H58B 108.5 . . ?
N13 C78 N15 112.9(6) . . ?
N13 C78 C77 103.7(6) . . ?
N13 C78 H78 112.0 . . ?
N15 C78 C77 103.8(7) . . ?
N15 C78 H78 112.0 . . ?
C77 C78 H78 112.0 . . ?
C47 C48 H48 120.4 . . ?
C49 C48 C47 119.3(7) . . ?
C49 C48 H48 120.4 . . ?
N4 C34 C33 126.4(7) . . ?
N4 C34 H34 116.8 . . ?
C33 C34 H34 116.8 . . ?
O22 C69 N21 126.2(9) . . ?
O22 C69 N22 126.1(9) . . ?
N21 C69 N22 107.7(7) . . ?
N2 C16 C15 124.9(7) . . ?
N2 C16 H16 117.6 . . ?
C15 C16 H16 117.6 . . ?
N8 C75 C76 102.1(7) . . ?
N8 C75 H75 112.7 . . ?
N18 C75 N8 112.7(6) . . ?
N18 C75 C76 103.1(6) . . ?
N18 C75 H75 112.7 . . ?
C76 C75 H75 112.7 . . ?
O23 C67 N20 125.2(8) . . ?
O23 C67 N19 126.4(8) . . ?
N19 C67 N20 108.3(6) . . ?
N20 C68 H68A 108.9 . . ?
N20 C68 H68B 108.9 . . ?
N20 C68 N21 113.3(6) . . ?
H68A C68 H68B 107.7 . . ?
N21 C68 H68A 108.9 . . ?
N21 C68 H68B 108.9 . . ?
N11 C72 H72 111.4 . . ?
N11 C72 N21 115.0(7) . . ?
N11 C72 C71 103.0(7) . . ?
N21 C72 H72 111.4 . . ?
N21 C72 C71 104.0(7) . . ?
C71 C72 H72 111.4 . . ?
N13 C70 H70A 108.4 5_656 . ?
N13 C70 H70B 108.4 5_656 . ?
N13 C70 N22 115.7(7) 5_656 . ?
H70A C70 H70B 107.4 . . ?
N22 C70 H70A 108.4 . . ?
N22 C70 H70B 108.4 . . ?
C6 C5 C8 121.8(5) . . ?
C6 C5 C4 118.9(5) . . ?
C4 C5 C8 119.1(5) . . ?
N25 C100 C99 103.9(4) . . ?
N25 C100 H100 111.5 . . ?
N36 C100 N25 114.8(4) . . ?
N36 C100 C99 103.2(4) . . ?
N36 C100 H100 111.5 . . ?
C99 C100 H100 111.5 . . ?
N37 C80 N36 114.2(4) . . ?
N37 C80 H80A 108.7 . . ?
N37 C80 H80B 108.7 . . ?
N36 C80 H80A 108.7 . . ?
N36 C80 H80B 108.7 . . ?
H80A C80 H80B 107.6 . . ?
N25 C93 H93A 108.7 . . ?
N25 C93 H93B 108.7 . . ?
N24 C93 N25 114.4(4) . . ?
N24 C93 H93A 108.7 . . ?
N24 C93 H93B 108.7 . . ?
H93A C93 H93B 107.6 . . ?
C69 N21 C68 121.6(7) . . ?
C69 N21 C72 112.0(8) . . ?
C68 N21 C72 123.5(8) . . ?
C69 N22 C70 121.4(7) . . ?
C69 N22 C71 113.8(8) . . ?
C71 N22 C70 120.4(7) . . ?
C57 N10 C73 113.0(7) . . ?
C57 N10 C58 121.0(6) . . ?
C58 N10 C73 123.2(7) . . ?
C56 N9 C74 124.0(6) . . ?
C57 N9 C56 120.7(6) . . ?
C57 N9 C74 110.5(7) . . ?
C67 N19 C74 111.9(8) . . ?
C67 N19 C66 121.7(6) . . ?
C66 N19 C74 124.9(7) . . ?
N12 C71 C72 103.2(6) . . ?
N12 C71 N22 115.7(7) . . ?
N12 C71 H71 111.7 . . ?
C72 C71 H71 111.7 . . ?
N22 C71 C72 102.1(7) . . ?
N22 C71 H71 111.7 . . ?
N18 C66 H66A 109.0 . . ?
N18 C66 H66B 109.0 . . ?
N19 C66 N18 113.1(6) . . ?
N19 C66 H66A 109.0 . . ?
N19 C66 H66B 109.0 . . ?
H66A C66 H66B 107.8 . . ?
C23 C24 H24 119.8 . . ?
C25 C24 C23 120.4(4) . . ?
C25 C24 H24 119.8 . . ?
C20 C25 H25 119.7 . . ?
C24 C25 C20 120.6(4) . . ?
C24 C25 H25 119.7 . . ?

loop_
_geom_bond_atom_site_label_1
_geom_bond_atom_site_label_2
_geom_bond_distance
_geom_bond_site_symmetry_2
_geom_bond_publ_flag
U1 U2 3.7219(6) . ?
U1 O1 1.767(4) . ?
U1 O10 2.399(3) . ?
U1 O8 2.345(3) . ?
U1 O12 2.438(3) . ?
U1 O7 2.278(3) . ?
U1 O2 1.783(4) . ?
U1 O16 2.464(4) . ?
U3 U2 3.7037(5) . ?
U3 O14 2.533(3) . ?
U3 O13 2.349(3) . ?
U3 O15 2.476(4) . ?
U3 O7 2.237(3) . ?
U3 O3 1.780(4) . ?
U3 O4 1.772(4) . ?
U3 O9 2.318(4) . ?
U3 C37 2.891(5) . ?
U2 O8 2.297(4) . ?
U2 O7 2.277(3) . ?
U2 O9 2.326(4) . ?
U2 O18 2.511(4) . ?
U2 O5 1.776(6) . ?
U2 O6 1.803(5) . ?
U2 O17 2.499(5) . ?
O21 C60 1.222(8) . ?
O10 C1 1.276(6) . ?
O14 C37 1.268(6) . ?
O13 C19 1.282(6) . ?
O15 C37 1.266(6) . ?
O12 C19 1.243(5) . ?
O32 C90 1.222(6) . ?
O16 H16A 0.8506 . ?
O16 H16B 0.8505 . ?
N37 C101 1.446(6) . ?
N37 C79 1.357(6) . ?
N37 C80 1.445(6) . ?
O28 C81 1.222(6) . ?
O29 C79 1.226(6) . ?
N27 C98 1.452(6) . ?
N27 C90 1.366(6) . ?
N27 C91 1.444(6) . ?
N25 C92 1.361(6) . ?
N25 C100 1.452(6) . ?
N25 C93 1.445(6) . ?
O27 C83 1.220(6) . ?
N34 C98 1.454(6) . ?
N34 C83 1.368(6) . ?
N34 C82 1.442(6) . ?
O31 C92 1.226(6) . ?
N24 C101 1.434(6) . ?
N24 C94 1.364(7) . ?
N24 C93 1.445(7) . ?
N3 C27 1.347(6) . ?
N3 C31 1.342(7) . ?
N3 C26 1.492(6) . ?
O11 C1 1.239(6) . ?
O18 C55 1.242(7) . ?
O30 C94 1.219(6) . ?
N33 C97 1.449(6) . ?
N33 C84 1.442(7) . ?
N33 C83 1.360(7) . ?
N2 C17 1.312(11) . ?
N2 C16 1.301(11) . ?
O33 C88 1.217(6) . ?
N28 C97 1.455(6) . ?
N28 C90 1.380(7) . ?
N28 C89 1.436(6) . ?
N20 C73 1.443(10) . ?
N20 C67 1.372(11) . ?
N20 C68 1.439(12) . ?
N23 C102 1.444(7) . ?
N23 C94 1.382(7) . ?
N23 C86 1.441(7) 7_656 ?
N8 C55 1.356(10) . ?
N8 C56 1.439(11) . ?
N8 C75 1.486(8) . ?
N26 C99 1.454(6) . ?
N26 C92 1.364(6) . ?
N26 C91 1.449(6) . ?
N7 C55 1.336(10) . ?
N7 C76 1.446(9) . ?
N7 C61 1.416(12) . ?
N17 C76 1.452(8) . ?
N17 C65 1.359(11) . ?
N17 C64 1.429(11) . ?
N18 C65 1.376(11) . ?
N18 C75 1.452(9) . ?
N18 C66 1.466(12) . ?
O26 C85 1.223(7) . ?
N35 C99 1.451(6) . ?
N35 C81 1.373(6) . ?
N35 C82 1.446(6) . ?
N14 C77 1.443(8) . ?
N14 C60 1.378(11) . ?
N14 C61 1.446(11) . ?
N13 C60 1.358(11) . ?
N13 C78 1.454(9) . ?
N13 C70 1.455(13) 5_656 ?
C37 C38 1.486(6) . ?
N38 C102 1.439(7) . ?
N38 C79 1.375(7) . ?
N38 C87 1.434(7) 7_656 ?
N15 C63 1.329(12) . ?
N15 C62 1.444(11) . ?
N15 C78 1.454(9) . ?
N1 C8 1.488(6) . ?
N1 C13 1.336(7) . ?
N1 C9 1.343(7) . ?
N16 C63 1.370(11) . ?
N16 C64 1.433(11) . ?
N16 C77 1.430(9) . ?
N6 C52 1.348(8) . ?
N6 C53 1.322(8) . ?
N30 C88 1.379(7) . ?
N30 C87 1.445(6) . ?
N30 C95 1.453(6) . ?
N29 C89 1.431(6) . ?
N29 C88 1.360(7) . ?
N29 C96 1.439(6) . ?
O20 C59 1.211(8) . ?
O19 C57 1.212(8) . ?
C101 H101 0.9900 . ?
C101 C102 1.554(7) . ?
N32 C84 1.453(7) . ?
N32 C96 1.446(7) . ?
N32 C85 1.374(7) . ?
C23 C22 1.392(7) . ?
C23 C26 1.513(6) . ?
C23 C24 1.385(7) . ?
C20 C21 1.391(6) . ?
C20 C19 1.483(6) . ?
C20 C25 1.394(6) . ?
C97 H97 0.9900 . ?
C97 C98 1.543(7) . ?
C29 C28 1.390(7) . ?
C29 C30 1.383(7) . ?
C29 C32 1.487(7) . ?
N5 C45 1.326(8) . ?
N5 C44 1.497(8) . ?
N5 C49 1.343(10) . ?
O25 C63 1.244(8) . ?
O17 H17A 0.8512 . ?
O17 H17B 0.8501 . ?
N31 C86 1.448(6) . ?
N31 C95 1.450(7) . ?
N31 C85 1.367(7) . ?
N36 C81 1.359(7) . ?
N36 C100 1.444(6) . ?
N36 C80 1.448(6) . ?
N12 C59 1.384(10) . ?
N12 C62 1.442(11) 5_656 ?
N12 C71 1.429(10) . ?
N11 C59 1.346(10) . ?
N11 C58 1.434(11) . ?
N11 C72 1.458(9) . ?
C98 H98 0.9900 . ?
C38 C43 1.383(7) . ?
C38 C39 1.407(7) . ?
C22 H22 0.9400 . ?
C22 C21 1.387(6) . ?
C102 H102 0.9900 . ?
C21 H21 0.9400 . ?
C1 C2 1.501(7) . ?
C28 H28 0.9400 . ?
C28 C27 1.367(7) . ?
C30 H30 0.9400 . ?
C30 C31 1.366(8) . ?
O23 C67 1.231(8) . ?
N4 C35 1.305(10) . ?
N4 C34 1.315(10) . ?
C84 H84A 0.9800 . ?
C84 H84B 0.9800 . ?
C52 H52 0.9400 . ?
C52 C51 1.373(8) . ?
O24 C65 1.212(8) . ?
C2 C3 1.396(7) . ?
C2 C7 1.386(7) . ?
C3 H3 0.9400 . ?
C3 C4 1.380(7) . ?
C99 H99 0.9900 . ?
C99 C100 1.542(7) . ?
C89 H89A 0.9800 . ?
C89 H89B 0.9800 . ?
C6 H6 0.9400 . ?
C6 C7 1.390(7) . ?
C6 C5 1.377(7) . ?
C8 H8A 0.9800 . ?
C8 H8B 0.9800 . ?
C8 C5 1.515(7) . ?
C51 H51 0.9400 . ?
C51 C50 1.379(8) . ?
C27 H27 0.9400 . ?
C11 C12 1.390(7) . ?
C11 C10 1.382(9) . ?
C11 C14 1.482(7) . ?
C4 H4 0.9400 . ?
C4 C5 1.397(7) . ?
C7 H7 0.9400 . ?
C53 H53 0.9400 . ?
C53 C54 1.370(9) . ?
C31 H31 0.9400 . ?
C43 H43 0.9400 . ?
C43 C42 1.382(7) . ?
C12 H12 0.9400 . ?
C12 C13 1.357(7) . ?
C47 C50 1.494(8) . ?
C47 C46 1.377(9) . ?
C47 C48 1.398(8) . ?
C96 H96 0.9900 . ?
C96 C95 1.544(7) . ?
C42 H42 0.9400 . ?
C42 C41 1.393(9) . ?
C54 H54 0.9400 . ?
C54 C50 1.387(8) . ?
C82 H82A 0.9800 . ?
C82 H82B 0.9800 . ?
C87 H87A 0.9800 . ?
C87 H87B 0.9800 . ?
C46 H46 0.9400 . ?
C46 C45 1.371(8) . ?
C26 H26A 0.9800 . ?
C26 H26B 0.9800 . ?
O22 C69 1.232(9) . ?
C39 H39 0.9400 . ?
C39 C40 1.378(8) . ?
C41 C40 1.373(9) . ?
C41 C44 1.528(8) . ?
C36 H36 0.9400 . ?
C36 C35 1.393(9) . ?
C36 C32 1.388(8) . ?
C45 H45 0.9400 . ?
C86 H86A 0.9800 . ?
C86 H86B 0.9800 . ?
C10 H10 0.9400 . ?
C10 C9 1.378(9) . ?
C14 C15 1.387(9) . ?
C14 C18 1.373(9) . ?
C95 H95 0.9900 . ?
C35 H35 0.9400 . ?
C13 H13 0.9400 . ?
C33 H33 0.9400 . ?
C33 C32 1.373(8) . ?
C33 C34 1.389(9) . ?
C91 H91A 0.9800 . ?
C91 H91B 0.9800 . ?
C9 H9 0.9400 . ?
C76 H76 0.9900 . ?
C76 C75 1.518(13) . ?
C40 H40 0.9400 . ?
C56 H56A 0.9800 . ?
C56 H56B 0.9800 . ?
C56 N9 1.438(11) . ?
C44 H44A 0.9800 . ?
C44 H44B 0.9800 . ?
C64 H64A 0.9800 . ?
C64 H64B 0.9800 . ?
C15 H15 0.9400 . ?
C15 C16 1.388(10) . ?
C18 H18 0.9400 . ?
C18 C17 1.394(10) . ?
C77 H77 0.9900 . ?
C77 C78 1.535(13) . ?
C57 N10 1.365(10) . ?
C57 N9 1.385(9) . ?
C17 H17 0.9400 . ?
C74 H74 0.9900 . ?
C74 C73 1.523(13) . ?
C74 N9 1.464(9) . ?
C74 N19 1.454(9) . ?
C61 H61A 0.9800 . ?
C61 H61B 0.9800 . ?
C73 H73 0.9900 . ?
C73 N10 1.445(9) . ?
C62 H62A 0.9800 . ?
C62 H62B 0.9800 . ?
C49 H49 0.9400 . ?
C49 C48 1.376(10) . ?
C58 H58A 0.9800 . ?
C58 H58B 0.9800 . ?
C58 N10 1.434(10) . ?
C78 H78 0.9900 . ?
C48 H48 0.9400 . ?
C34 H34 0.9400 . ?
C69 N21 1.346(11) . ?
C69 N22 1.371(11) . ?
C16 H16 0.9400 . ?
C75 H75 0.9900 . ?
C67 N19 1.334(10) . ?
C68 H68A 0.9800 . ?
C68 H68B 0.9800 . ?
C68 N21 1.456(12) . ?
C72 H72 0.9900 . ?
C72 N21 1.463(10) . ?
C72 C71 1.540(13) . ?
C70 H70A 0.9800 . ?
C70 H70B 0.9800 . ?
C70 N22 1.468(12) . ?
C100 H100 0.9900 . ?
C80 H80A 0.9800 . ?
C80 H80B 0.9800 . ?
C93 H93A 0.9800 . ?
C93 H93B 0.9800 . ?
N22 C71 1.437(10) . ?
N19 C66 1.409(11) . ?
C71 H71 0.9900 . ?
C66 H66A 0.9800 . ?
C66 H66B 0.9800 . ?
C24 H24 0.9400 . ?
C24 C25 1.374(6) . ?
C25 H25 0.9400 . ?

loop_
_geom_torsion_atom_site_label_1
_geom_torsion_atom_site_label_2
_geom_torsion_atom_site_label_3
_geom_torsion_atom_site_label_4
_geom_torsion
_geom_torsion_site_symmetry_1
_geom_torsion_site_symmetry_2
_geom_torsion_site_symmetry_3
_geom_torsion_site_symmetry_4
_geom_torsion_publ_flag
U1 O10 C1 O11 5.9(8) . . . . ?
U1 O10 C1 C2 -176.1(3) . . . . ?
U1 O12 C19 O13 -31.7(8) . . . . ?
U1 O12 C19 C20 150.3(3) . . . . ?
U3 O14 C37 O15 -2.3(5) . . . . ?
U3 O14 C37 C38 176.1(4) . . . . ?
U3 O13 C19 O12 -29.0(7) . . . . ?
U3 O13 C19 C20 149.0(3) . . . . ?
U3 O15 C37 O14 2.4(5) . . . . ?
U3 O15 C37 C38 -176.0(4) . . . . ?
U2 O18 C55 N8 89.6(7) . . . . ?
U2 O18 C55 N7 -90.1(8) . . . . ?
O10 C1 C2 C3 -175.8(5) . . . . ?
O10 C1 C2 C7 1.1(7) . . . . ?
O14 C37 C38 C43 2.8(7) . . . . ?
O14 C37 C38 C39 -175.2(5) . . . . ?
O15 C37 C38 C43 -178.8(5) . . . . ?
O15 C37 C38 C39 3.1(7) . . . . ?
N37 C101 C102 N23 -118.1(4) . . . . ?
N37 C101 C102 N38 2.2(5) . . . . ?
N24 C101 C102 N23 2.8(5) . . . . ?
N24 C101 C102 N38 123.1(4) . . . . ?
O11 C1 C2 C3 2.2(8) . . . . ?
O11 C1 C2 C7 179.1(6) . . . . ?
N33 C97 C98 N27 -120.5(4) . . . . ?
N33 C97 C98 N34 -2.2(5) . . . . ?
N28 C97 C98 N27 -1.7(5) . . . . ?
N28 C97 C98 N34 116.6(4) . . . . ?
N20 C73 N10 C57 -113.6(9) . . . . ?
N20 C73 N10 C58 85.2(10) . . . . ?
N20 C67 N19 C74 4.6(8) . . . . ?
N20 C67 N19 C66 171.2(7) . . . . ?
N20 C68 N21 C69 110.8(9) . . . . ?
N20 C68 N21 C72 -90.3(9) . . . . ?
N8 C56 N9 C57 -118.2(7) . . . . ?
N8 C56 N9 C74 88.9(9) . . . . ?
N26 C99 C100 N25 2.5(5) . . . . ?
N26 C99 C100 N36 122.6(4) . . . . ?
N7 C76 C75 N8 12.9(7) . . . . ?
N7 C76 C75 N18 129.9(5) . . . . ?
N17 C76 C75 N8 -106.5(5) . . . . ?
N17 C76 C75 N18 10.6(7) . . . . ?
N35 C99 C100 N25 -116.4(4) . . . . ?
N35 C99 C100 N36 3.6(5) . . . . ?
N14 C77 C78 N13 -9.4(7) . . . . ?
N14 C77 C78 N15 -127.5(6) . . . . ?
N13 C70 N22 C69 -123.8(9) 5_656 . . . ?
N13 C70 N22 C71 81.3(10) 5_656 . . . ?
C37 C38 C43 C42 178.7(5) . . . . ?
C37 C38 C39 C40 179.7(6) . . . . ?
N1 C8 C5 C6 83.4(6) . . . . ?
N1 C8 C5 C4 -102.0(6) . . . . ?
N16 C77 C78 N13 110.6(6) . . . . ?
N16 C77 C78 N15 -7.5(7) . . . . ?
N6 C52 C51 C50 0.3(10) . . . . ?
N6 C53 C54 C50 -2.9(10) . . . . ?
N29 C96 C95 N30 -1.0(5) . . . . ?
N29 C96 C95 N31 -120.2(4) . . . . ?
O19 C57 N10 C73 -172.9(7) . . . . ?
O19 C57 N10 C58 -11.2(11) . . . . ?
O19 C57 N9 C56 14.8(11) . . . . ?
O19 C57 N9 C74 171.1(7) . . . . ?
C101 N37 C79 O29 -175.1(5) . . . . ?
C101 N37 C79 N38 4.8(6) . . . . ?
C101 N37 C80 N36 -85.1(6) . . . . ?
C101 N24 C94 O30 177.0(5) . . . . ?
C101 N24 C94 N23 -0.5(6) . . . . ?
C101 N24 C93 N25 83.5(6) . . . . ?
N32 C96 C95 N30 118.5(4) . . . . ?
N32 C96 C95 N31 -0.8(5) . . . . ?
C23 C22 C21 C20 -1.7(8) . . . . ?
C23 C24 C25 C20 -0.9(7) . . . . ?
C97 N33 C84 N32 -80.5(7) . . . . ?
C97 N33 C83 O27 -176.7(5) . . . . ?
C97 N33 C83 N34 4.1(6) . . . . ?
C97 N28 C90 O32 172.6(5) . . . . ?
C97 N28 C90 N27 -8.1(5) . . . . ?
C97 N28 C89 N29 86.2(6) . . . . ?
C29 C28 C27 N3 0.3(9) . . . . ?
C29 C30 C31 N3 -1.1(9) . . . . ?
N5 C49 C48 C47 -0.4(10) . . . . ?
N11 C58 N10 C57 112.0(7) . . . . ?
N11 C58 N10 C73 -88.2(8) . . . . ?
N11 C72 N21 C69 -114.5(9) . . . . ?
N11 C72 N21 C68 84.8(10) . . . . ?
N11 C72 C71 N12 -1.7(7) . . . . ?
N11 C72 C71 N22 118.7(6) . . . . ?
C98 N27 C90 O32 -173.9(5) . . . . ?
C98 N27 C90 N28 6.8(5) . . . . ?
C98 N27 C91 N26 -87.1(5) . . . . ?
C98 N34 C83 O27 175.1(5) . . . . ?
C98 N34 C83 N33 -5.7(6) . . . . ?
C98 N34 C82 N35 79.0(6) . . . . ?
C38 C43 C42 C41 2.9(9) . . . . ?
C38 C39 C40 C41 0.5(10) . . . . ?
C22 C23 C26 N3 106.4(6) . . . . ?
C22 C23 C24 C25 0.7(7) . . . . ?
C90 N27 C98 N34 -114.3(4) . . . . ?
C90 N27 C98 C97 -3.0(5) . . . . ?
C90 N27 C91 N26 121.8(5) . . . . ?
C90 N28 C97 N33 116.8(5) . . . . ?
C90 N28 C97 C98 5.9(5) . . . . ?
C90 N28 C89 N29 -122.3(5) . . . . ?
C102 N23 C94 N24 2.6(6) . . . . ?
C102 N23 C94 O30 -174.9(5) . . . . ?
C102 N38 C79 N37 -3.1(6) . . . . ?
C102 N38 C79 O29 176.8(5) . . . . ?
C21 C20 C19 O13 154.9(4) . . . . ?
C21 C20 C19 O12 -27.1(7) . . . . ?
C21 C20 C25 C24 -0.2(7) . . . . ?
C1 C2 C3 C4 178.4(5) . . . . ?
C1 C2 C7 C6 -177.4(5) . . . . ?
C28 C29 C30 C31 3.2(9) . . . . ?
C28 C29 C32 C36 -153.2(6) . . . . ?
C28 C29 C32 C33 23.6(9) . . . . ?
C79 N37 C101 N24 -116.4(5) . . . . ?
C79 N37 C101 C102 -4.4(5) . . . . ?
C79 N37 C80 N36 114.5(5) . . . . ?
C79 N38 C102 N23 112.0(5) . . . . ?
C79 N38 C102 C101 0.4(5) . . . . ?
C30 C29 C28 C27 -2.9(9) . . . . ?
C30 C29 C32 C36 22.3(9) . . . . ?
C30 C29 C32 C33 -160.9(6) . . . . ?
O23 C67 N19 C74 -172.6(7) . . . . ?
O23 C67 N19 C66 -6.0(12) . . . . ?
C84 N33 C97 N28 83.1(6) . . . . ?
C84 N33 C97 C98 -166.0(4) . . . . ?
C84 N33 C83 O27 -12.0(9) . . . . ?
C84 N33 C83 N34 168.8(5) . . . . ?
C84 N32 C96 N29 -87.6(6) . . . . ?
C84 N32 C96 C95 160.7(4) . . . . ?
C84 N32 C85 O26 17.1(9) . . . . ?
C84 N32 C85 N31 -162.7(5) . . . . ?
C52 N6 C53 C54 1.7(10) . . . . ?
C52 C51 C50 C47 179.2(6) . . . . ?
C52 C51 C50 C54 -1.6(9) . . . . ?
C2 C3 C4 C5 -0.9(8) . . . . ?
C3 C2 C7 C6 -0.5(8) . . . . ?
C3 C4 C5 C6 -0.8(8) . . . . ?
C3 C4 C5 C8 -175.5(5) . . . . ?
C94 N24 C101 N37 110.1(5) . . . . ?
C94 N24 C101 C102 -1.6(5) . . . . ?
C94 N24 C93 N25 -107.5(5) . . . . ?
C94 N23 C102 N38 -115.1(5) . . . . ?
C94 N23 C102 C101 -3.4(5) . . . . ?
C99 N26 C92 N25 -3.7(5) . . . . ?
C99 N26 C92 O31 174.1(4) . . . . ?
C99 N26 C91 N27 78.8(6) . . . . ?
C99 N35 C81 O28 -173.9(5) . . . . ?
C99 N35 C81 N36 4.5(5) . . . . ?
C99 N35 C82 N34 -85.2(6) . . . . ?
C81 N35 C99 N26 -116.1(4) . . . . ?
C81 N35 C99 C100 -5.0(5) . . . . ?
C81 N35 C82 N34 119.9(5) . . . . ?
C81 N36 C100 N25 111.0(5) . . . . ?
C81 N36 C100 C99 -1.3(5) . . . . ?
C81 N36 C80 N37 -106.2(5) . . . . ?
C89 N28 C97 N33 -89.2(6) . . . . ?
C89 N28 C97 C98 159.9(4) . . . . ?
C89 N28 C90 O32 18.8(8) . . . . ?
C89 N28 C90 N27 -161.9(4) . . . . ?
C89 N29 C88 O33 -10.2(9) . . . . ?
C89 N29 C88 N30 170.3(5) . . . . ?
C89 N29 C96 N32 80.9(6) . . . . ?
C89 N29 C96 C95 -167.5(5) . . . . ?
C8 N1 C13 C12 -174.2(5) . . . . ?
C8 N1 C9 C10 174.6(7) . . . . ?
C83 N34 C98 N27 116.7(5) . . . . ?
C83 N34 C98 C97 4.9(5) . . . . ?
C83 N34 C82 N35 -124.0(5) . . . . ?
C83 N33 C97 N28 -112.0(5) . . . . ?
C83 N33 C97 C98 -1.0(6) . . . . ?
C83 N33 C84 N32 116.1(6) . . . . ?
C27 N3 C31 C30 -1.6(9) . . . . ?
C27 N3 C26 C23 -54.2(7) . . . . ?
C11 C12 C13 N1 0.7(9) . . . . ?
C11 C10 C9 N1 -1.3(13) . . . . ?
C11 C14 C15 C16 176.3(6) . . . . ?
C11 C14 C18 C17 -176.1(7) . . . . ?
C7 C2 C3 C4 1.5(8) . . . . ?
C7 C6 C5 C8 176.4(5) . . . . ?
C7 C6 C5 C4 1.8(8) . . . . ?
C53 N6 C52 C51 -0.3(9) . . . . ?
C53 C54 C50 C51 2.7(10) . . . . ?
C53 C54 C50 C47 -178.0(6) . . . . ?
C31 N3 C27 C28 2.0(9) . . . . ?
C31 N3 C26 C23 130.7(5) . . . . ?
C43 C38 C39 C40 1.7(9) . . . . ?
C43 C42 C41 C40 -0.7(9) . . . . ?
C43 C42 C41 C44 -178.6(6) . . . . ?
C12 C11 C10 C9 3.5(11) . . . . ?
C12 C11 C14 C15 -159.8(6) . . . . ?
C12 C11 C14 C18 19.9(9) . . . . ?
C88 N30 C87 N38 -119.4(5) . . . 7_656 ?
C88 N30 C95 N31 115.7(5) . . . . ?
C88 N30 C95 C96 3.8(5) . . . . ?
C88 N29 C89 N28 116.4(5) . . . . ?
C88 N29 C96 N32 -113.8(5) . . . . ?
C88 N29 C96 C95 -2.2(6) . . . . ?
C92 N25 C100 N36 -116.9(5) . . . . ?
C92 N25 C100 C99 -5.0(5) . . . . ?
C92 N25 C93 N24 113.3(5) . . . . ?
C92 N26 C99 N35 112.2(5) . . . . ?
C92 N26 C99 C100 0.6(5) . . . . ?
C92 N26 C91 N27 -114.8(5) . . . . ?
C47 C46 C45 N5 -0.1(10) . . . . ?
C19 C20 C21 C22 -173.7(4) . . . . ?
C19 C20 C25 C24 174.9(4) . . . . ?
C96 N29 C89 N28 -79.6(7) . . . . ?
C96 N29 C88 O33 -175.8(5) . . . . ?
C96 N29 C88 N30 4.7(6) . . . . ?
C96 N32 C84 N33 86.6(6) . . . . ?
C96 N32 C85 O26 174.0(5) . . . . ?
C96 N32 C85 N31 -5.7(6) . . . . ?
C42 C41 C40 C39 -1.0(10) . . . . ?
C42 C41 C44 N5 98.5(7) . . . . ?
C50 C47 C46 C45 177.9(6) . . . . ?
C50 C47 C48 C49 -177.7(6) . . . . ?
C82 N34 C98 N27 -84.2(5) . . . . ?
C82 N34 C98 C97 164.0(4) . . . . ?
C82 N34 C83 O27 16.2(8) . . . . ?
C82 N34 C83 N33 -164.6(4) . . . . ?
C82 N35 C99 N26 87.0(5) . . . . ?
C82 N35 C99 C100 -161.9(4) . . . . ?
C82 N35 C81 O28 -16.1(7) . . . . ?
C82 N35 C81 N36 162.2(4) . . . . ?
C87 N38 C102 N23 -79.8(6) 7_656 . . . ?
C87 N38 C102 C101 168.7(4) 7_656 . . . ?
C87 N38 C79 N37 -171.7(4) 7_656 . . . ?
C87 N38 C79 O29 8.2(8) 7_656 . . . ?
C87 N30 C88 O33 16.7(8) . . . . ?
C87 N30 C88 N29 -163.8(5) . . . . ?
C87 N30 C95 N31 -86.0(6) . . . . ?
C87 N30 C95 C96 162.1(4) . . . . ?
C46 C47 C50 C51 -43.5(9) . . . . ?
C46 C47 C50 C54 137.2(6) . . . . ?
C46 C47 C48 C49 1.7(10) . . . . ?
C26 N3 C27 C28 -173.1(5) . . . . ?
C26 N3 C31 C30 173.5(5) . . . . ?
C26 C23 C22 C21 176.3(5) . . . . ?
C26 C23 C24 C25 -175.0(4) . . . . ?
O22 C69 N21 C68 -11.8(13) . . . . ?
O22 C69 N21 C72 -172.9(7) . . . . ?
O22 C69 N22 C70 15.0(13) . . . . ?
O22 C69 N22 C71 171.5(8) . . . . ?
C39 C38 C43 C42 -3.3(9) . . . . ?
C45 N5 C44 C41 90.3(7) . . . . ?
C45 N5 C49 C48 -1.1(10) . . . . ?
C86 N23 C102 N38 84.7(6) 7_656 . . . ?
C86 N23 C102 C101 -163.6(4) 7_656 . . . ?
C86 N23 C94 N24 163.4(4) 7_656 . . . ?
C86 N23 C94 O30 -14.1(8) 7_656 . . . ?
C86 N31 C95 N30 82.7(6) . . . . ?
C86 N31 C95 C96 -165.4(5) . . . . ?
C86 N31 C85 O26 -11.8(9) . . . . ?
C86 N31 C85 N32 167.9(5) . . . . ?
C10 C11 C12 C13 -3.2(9) . . . . ?
C10 C11 C14 C15 17.6(9) . . . . ?
C10 C11 C14 C18 -162.7(7) . . . . ?
C14 C11 C12 C13 174.3(5) . . . . ?
C14 C11 C10 C9 -174.0(7) . . . . ?
C14 C15 C16 N2 0.6(12) . . . . ?
C14 C18 C17 N2 -1.2(14) . . . . ?
C95 N30 C88 O33 175.1(5) . . . . ?
C95 N30 C88 N29 -5.3(6) . . . . ?
C95 N30 C87 N38 84.6(6) . . . 7_656 ?
C95 N31 C86 N23 -81.8(7) . . . 7_656 ?
C95 N31 C85 O26 -174.6(5) . . . . ?
C95 N31 C85 N32 5.2(6) . . . . ?
C35 N4 C34 C33 -0.4(13) . . . . ?
C35 C36 C32 C29 175.5(6) . . . . ?
C35 C36 C32 C33 -1.4(10) . . . . ?
C85 N32 C84 N33 -118.7(6) . . . . ?
C85 N32 C96 N29 115.7(5) . . . . ?
C85 N32 C96 C95 4.0(6) . . . . ?
C85 N31 C86 N23 117.2(6) . . . 7_656 ?
C85 N31 C95 N30 -114.6(5) . . . . ?
C85 N31 C95 C96 -2.6(6) . . . . ?
C13 N1 C8 C5 -56.3(7) . . . . ?
C13 N1 C9 C10 -1.3(11) . . . . ?
C91 N27 C98 N34 92.2(5) . . . . ?
C91 N27 C98 C97 -156.5(4) . . . . ?
C91 N27 C90 O32 -20.4(8) . . . . ?
C91 N27 C90 N28 160.3(4) . . . . ?
C91 N26 C99 N35 -80.2(5) . . . . ?
C91 N26 C99 C100 168.2(4) . . . . ?
C91 N26 C92 N25 -171.5(4) . . . . ?
C91 N26 C92 O31 6.3(7) . . . . ?
C55 N8 C56 N9 123.7(7) . . . . ?
C55 N8 C75 N18 -123.8(8) . . . . ?
C55 N8 C75 C76 -13.9(7) . . . . ?
C55 N7 C76 N17 104.5(8) . . . . ?
C55 N7 C76 C75 -8.5(7) . . . . ?
C55 N7 C61 N14 -109.3(7) . . . . ?
C9 N1 C8 C5 127.9(6) . . . . ?
C9 N1 C13 C12 1.6(9) . . . . ?
C76 N7 C55 O18 179.4(6) . . . . ?
C76 N7 C55 N8 -0.3(7) . . . . ?
C76 N7 C61 N14 74.9(9) . . . . ?
C76 N17 C65 N18 -1.2(7) . . . . ?
C76 N17 C65 O24 179.9(6) . . . . ?
C76 N17 C64 N16 -87.8(9) . . . . ?
C32 C29 C28 C27 172.9(5) . . . . ?
C32 C29 C30 C31 -172.5(5) . . . . ?
C32 C36 C35 N4 0.9(12) . . . . ?
C32 C33 C34 N4 -0.1(13) . . . . ?
C40 C41 C44 N5 -79.4(8) . . . . ?
C59 N12 C71 C72 -0.1(8) . . . . ?
C59 N12 C71 N22 -110.6(8) . . . . ?
C59 N11 C58 N10 -111.7(7) . . . . ?
C59 N11 C72 N21 115.6(8) . . . . ?
C59 N11 C72 C71 3.1(8) . . . . ?
C63 N15 C62 N12 113.5(8) . . . 5_656 ?
C63 N15 C78 N13 -107.9(8) . . . . ?
C63 N15 C78 C77 3.7(7) . . . . ?
C63 N16 C64 N17 -127.0(7) . . . . ?
C63 N16 C77 N14 120.7(8) . . . . ?
C63 N16 C77 C78 9.3(7) . . . . ?
C56 N8 C55 O18 -13.1(10) . . . . ?
C56 N8 C55 N7 166.7(6) . . . . ?
C56 N8 C75 N18 78.7(9) . . . . ?
C56 N8 C75 C76 -171.4(6) . . . . ?
C44 N5 C45 C46 -175.2(6) . . . . ?
C44 N5 C49 C48 175.4(6) . . . . ?
C44 C41 C40 C39 177.0(6) . . . . ?
C65 N17 C76 N7 -119.0(8) . . . . ?
C65 N17 C76 C75 -6.2(7) . . . . ?
C65 N17 C64 N16 124.0(7) . . . . ?
C65 N18 C75 N8 97.2(8) . . . . ?
C65 N18 C75 C76 -12.1(7) . . . . ?
C65 N18 C66 N19 -95.6(8) . . . . ?
C64 N17 C76 N7 90.5(9) . . . . ?
C64 N17 C76 C75 -156.7(6) . . . . ?
C64 N17 C65 N18 150.1(6) . . . . ?
C64 N17 C65 O24 -28.8(10) . . . . ?
C64 N16 C63 N15 -165.5(6) . . . . ?
C64 N16 C63 O25 15.3(10) . . . . ?
C64 N16 C77 N14 -81.2(9) . . . . ?
C64 N16 C77 C78 167.4(6) . . . . ?
C15 C14 C18 C17 3.6(11) . . . . ?
C18 C14 C15 C16 -3.4(10) . . . . ?
C77 N14 C60 O21 -178.4(8) . . . . ?
C77 N14 C60 N13 2.2(9) . . . . ?
C77 N14 C61 N7 -83.4(9) . . . . ?
C77 N16 C63 N15 -7.5(8) . . . . ?
C77 N16 C63 O25 173.3(6) . . . . ?
C77 N16 C64 N17 77.2(9) . . . . ?
C17 N2 C16 C15 1.8(12) . . . . ?
C60 N14 C77 N16 -106.3(9) . . . . ?
C60 N14 C77 C78 4.8(8) . . . . ?
C60 N14 C61 N7 114.5(8) . . . . ?
C60 N13 C78 N15 123.2(8) . . . . ?
C60 N13 C78 C77 11.5(8) . . . . ?
C74 C73 N10 C57 -2.3(8) . . . . ?
C74 C73 N10 C58 -163.5(7) . . . . ?
C74 N19 C66 N18 -80.3(10) . . . . ?
C61 N7 C55 O18 3.1(11) . . . . ?
C61 N7 C55 N8 -176.6(6) . . . . ?
C61 N7 C76 N17 -79.3(9) . . . . ?
C61 N7 C76 C75 167.8(7) . . . . ?
C61 N14 C77 N16 89.7(10) . . . . ?
C61 N14 C77 C78 -159.2(7) . . . . ?
C61 N14 C60 O21 -14.7(13) . . . . ?
C61 N14 C60 N13 166.0(7) . . . . ?
C73 N20 C67 O23 172.0(7) . . . . ?
C73 N20 C67 N19 -5.2(8) . . . . ?
C73 N20 C68 N21 78.8(10) . . . . ?
C73 C74 N9 C56 162.3(7) . . . . ?
C73 C74 N9 C57 7.0(7) . . . . ?
C73 C74 N19 C67 -2.3(8) . . . . ?
C73 C74 N19 C66 -168.4(7) . . . . ?
C62 N15 C63 N16 166.0(6) . . . . ?
C62 N15 C63 O25 -14.8(11) . . . . ?
C62 N15 C78 N13 87.9(9) . . . . ?
C62 N15 C78 C77 -160.5(6) . . . . ?
C62 N12 C59 O20 -12.4(11) 5_656 . . . ?
C62 N12 C59 N11 165.2(7) 5_656 . . . ?
C62 N12 C71 C72 -163.2(7) 5_656 . . . ?
C62 N12 C71 N22 86.2(9) 5_656 . . . ?
C49 N5 C45 C46 1.4(9) . . . . ?
C49 N5 C44 C41 -86.4(7) . . . . ?
C58 N11 C59 O20 2.8(11) . . . . ?
C58 N11 C59 N12 -174.8(6) . . . . ?
C58 N11 C72 N21 -73.1(10) . . . . ?
C58 N11 C72 C71 174.5(6) . . . . ?
C78 N13 C60 O21 171.7(8) . . . . ?
C78 N13 C60 N14 -9.0(9) . . . . ?
C78 N15 C63 N16 1.9(8) . . . . ?
C78 N15 C63 O25 -178.9(6) . . . . ?
C78 N15 C62 N12 -84.2(9) . . . 5_656 ?
C48 C47 C50 C51 135.8(7) . . . . ?
C48 C47 C50 C54 -43.4(9) . . . . ?
C48 C47 C46 C45 -1.4(9) . . . . ?
C34 N4 C35 C36 0.0(12) . . . . ?
C34 C33 C32 C29 -175.9(6) . . . . ?
C34 C33 C32 C36 1.0(10) . . . . ?
C69 N22 C71 N12 116.8(9) . . . . ?
C69 N22 C71 C72 5.6(8) . . . . ?
C16 N2 C17 C18 -1.5(13) . . . . ?
C75 N8 C55 O18 -170.3(6) . . . . ?
C75 N8 C55 N7 9.5(7) . . . . ?
C75 N8 C56 N9 -81.8(8) . . . . ?
C75 N18 C65 N17 8.8(7) . . . . ?
C75 N18 C65 O24 -172.3(6) . . . . ?
C75 N18 C66 N19 87.8(9) . . . . ?
C67 N20 C73 C74 3.6(8) . . . . ?
C67 N20 C73 N10 115.6(8) . . . . ?
C67 N20 C68 N21 -113.5(8) . . . . ?
C67 N19 C66 N18 114.8(8) . . . . ?
C68 N20 C73 C74 172.5(7) . . . . ?
C68 N20 C73 N10 -75.5(10) . . . . ?
C68 N20 C67 O23 3.3(12) . . . . ?
C68 N20 C67 N19 -174.0(7) . . . . ?
C72 N11 C59 O20 174.3(7) . . . . ?
C72 N11 C59 N12 -3.3(8) . . . . ?
C72 N11 C58 N10 77.7(9) . . . . ?
C70 N13 C60 O21 17.8(13) 5_656 . . . ?
C70 N13 C60 N14 -162.9(7) 5_656 . . . ?
C70 N13 C78 N15 -83.3(10) 5_656 . . . ?
C70 N13 C78 C77 165.0(7) 5_656 . . . ?
C70 N22 C71 N12 -86.5(10) . . . . ?
C70 N22 C71 C72 162.3(7) . . . . ?
C5 C6 C7 C2 -1.2(8) . . . . ?
C100 N25 C92 O31 -172.2(5) . . . . ?
C100 N25 C92 N26 5.5(5) . . . . ?
C100 N25 C93 N24 -85.1(6) . . . . ?
C100 N36 C81 O28 176.5(5) . . . . ?
C100 N36 C81 N35 -1.8(5) . . . . ?
C100 N36 C80 N37 84.2(6) . . . . ?
C80 N37 C101 N24 81.6(6) . . . . ?
C80 N37 C101 C102 -166.3(4) . . . . ?
C80 N37 C79 O29 -13.2(8) . . . . ?
C80 N37 C79 N38 166.7(4) . . . . ?
C80 N36 C81 O28 5.8(8) . . . . ?
C80 N36 C81 N35 -172.5(4) . . . . ?
C80 N36 C100 N25 -78.5(6) . . . . ?
C80 N36 C100 C99 169.2(4) . . . . ?
C93 N25 C92 O31 -8.7(8) . . . . ?
C93 N25 C92 N26 169.1(4) . . . . ?
C93 N25 C100 N36 79.8(6) . . . . ?
C93 N25 C100 C99 -168.4(4) . . . . ?
C93 N24 C101 N37 -80.0(6) . . . . ?
C93 N24 C101 C102 168.4(4) . . . . ?
C93 N24 C94 O30 6.9(8) . . . . ?
C93 N24 C94 N23 -170.5(4) . . . . ?
N21 C69 N22 C70 -164.0(7) . . . . ?
N21 C69 N22 C71 -7.5(9) . . . . ?
N21 C72 C71 N12 -122.1(6) . . . . ?
N21 C72 C71 N22 -1.7(7) . . . . ?
N22 C69 N21 C68 167.2(7) . . . . ?
N22 C69 N21 C72 6.1(9) . . . . ?
N10 C57 N9 C56 -164.8(6) . . . . ?
N10 C57 N9 C74 -8.6(8) . . . . ?
N9 C57 N10 C73 6.8(8) . . . . ?
N9 C57 N10 C58 168.4(6) . . . . ?
N9 C74 C73 N20 118.8(6) . . . . ?
N9 C74 C73 N10 -2.8(7) . . . . ?
N9 C74 N19 C67 -115.6(8) . . . . ?
N9 C74 N19 C66 78.3(9) . . . . ?
N19 C74 C73 N20 -0.8(7) . . . . ?
N19 C74 C73 N10 -122.4(6) . . . . ?
N19 C74 N9 C56 -84.4(9) . . . . ?
N19 C74 N9 C57 120.3(8) . . . . ?
C71 N12 C59 O20 -175.6(7) . . . . ?
C71 N12 C59 N11 2.0(8) . . . . ?
C71 C72 N21 C69 -2.6(8) . . . . ?
C71 C72 N21 C68 -163.3(7) . . . . ?
C66 N18 C65 N17 -168.3(6) . . . . ?
C66 N18 C65 O24 10.7(11) . . . . ?
C66 N18 C75 N8 -85.8(9) . . . . ?
C66 N18 C75 C76 164.9(6) . . . . ?
C24 C23 C22 C21 0.6(7) . . . . ?
C24 C23 C26 N3 -77.9(6) . . . . ?
C25 C20 C21 C22 1.5(7) . . . . ?
C25 C20 C19 O13 -20.2(6) . . . . ?
C25 C20 C19 O12 157.9(4) . . . . ?

loop_
_smtbx_masks_void_nr
_smtbx_masks_void_average_x
_smtbx_masks_void_average_y
_smtbx_masks_void_average_z
_smtbx_masks_void_volume
_smtbx_masks_void_count_electrons
_smtbx_masks_void_content
1 -0.262 -0.975 -0.012 2345.4 1085.2 ?
2 0.238 -0.591 0.988 2345.4 1085.2 ?
3 0.192 0.325 0.193 59.9 9.8 ?
4 0.192 0.675 0.693 59.9 13.6 ?
5 0.308 0.175 0.807 59.9 12.0 ?
6 0.308 0.825 0.307 59.9 8.2 ?
7 0.692 0.175 0.693 59.9 13.6 ?
8 0.692 0.825 0.193 59.9 9.8 ?
9 0.808 0.325 0.307 59.9 8.2 ?
10 0.808 0.675 0.807 59.9 12.0 ?
